data_1574154
loop_
_publ_author_name
'Nasrullah, Ayu Afiqah'
'Zander, Edgar'
'Dankert, Fabian'
'Petrov, Andrey'
'Surkau, Jonas'
'Bar\'ath, Eszter'
'Hering-Junghans, Christian'

_publ_section_title
;
 Coordination isomerism in dioxophosphorane cyanides
;
_journal_issue 16
_journal_name_full 'Chemical Science'
_journal_page_first 6909
_journal_page_last 6917
_journal_paper_doi 10.1039/D4SC07636B
_journal_volume 16
_journal_year 2025
_chemical_formula_moiety '2(C43 H61 N Na O6 P)'
_chemical_formula_sum 'C86 H122 N2 Na2 O12 P2'
_chemical_formula_weight 1483.77
_space_group_crystal_system triclinic
_space_group_IT_number 2
_space_group_name_Hall '-P 1'
_space_group_name_H-M_alt 'P -1'
_atom_sites_solution_hydrogens geom
_atom_sites_solution_primary dual
_audit_creation_date 2024-10-14
_audit_creation_method
;
Olex2 1.5
(compiled 2022.04.07 svn.rca3783a0 for OlexSys, GUI svn.r6498)
;
_audit_update_record
;
2024-11-07 deposited with the CCDC.	2025-03-10 downloaded from the CCDC.
;
_cell_angle_alpha 82.9090(10)
_cell_angle_beta 83.6580(10)
_cell_angle_gamma 77.7760(10)
_cell_formula_units_Z 2
_cell_length_a 14.5215(4)
_cell_length_b 18.3696(5)
_cell_length_c 20.0346(6)
_cell_measurement_reflns_used 9931
_cell_measurement_temperature 149.99
_cell_measurement_theta_max 66.64
_cell_measurement_theta_min 2.47
_cell_volume 5163.6(3)
_computing_molecular_graphics 'Olex2 1.5 (Dolomanov et al., 2009)'
_computing_publication_material 'Olex2 1.5 (Dolomanov et al., 2009)'
_computing_structure_refinement 'SHELXL 2019/3 (Sheldrick, 2015)'
_computing_structure_solution 'SHELXT 2018/2 (Sheldrick, 2018)'
_diffrn_ambient_temperature 149.99
_diffrn_measured_fraction_theta_full 0.998
_diffrn_measured_fraction_theta_max 0.998
_diffrn_measurement_device_type 'Bruker APEX-II CCD'
_diffrn_measurement_method '\f and \w scans'
_diffrn_radiation_type CuK\a
_diffrn_radiation_wavelength 1.54178
_diffrn_reflns_av_R_equivalents 0.0319
_diffrn_reflns_av_unetI/netI 0.0260
_diffrn_reflns_Laue_measured_fraction_full 0.998
_diffrn_reflns_Laue_measured_fraction_max 0.998
_diffrn_reflns_limit_h_max 17
_diffrn_reflns_limit_h_min -17
_diffrn_reflns_limit_k_max 15
_diffrn_reflns_limit_k_min -21
_diffrn_reflns_limit_l_max 23
_diffrn_reflns_limit_l_min -23
_diffrn_reflns_number 68325
_diffrn_reflns_point_group_measured_fraction_full 0.998
_diffrn_reflns_point_group_measured_fraction_max 0.998
_diffrn_reflns_theta_full 66.690
_diffrn_reflns_theta_max 66.690
_diffrn_reflns_theta_min 2.231
_diffrn_standards_number 0
_exptl_absorpt_coefficient_mu 0.846
_exptl_absorpt_correction_T_max 0.913
_exptl_absorpt_correction_T_min 0.798
_exptl_absorpt_correction_type multi-scan
_exptl_absorpt_process_details 'SADABS 2014/5'
_exptl_crystal_colour yellow
_exptl_crystal_colour_primary yellow
_exptl_crystal_density_diffrn 0.954
_exptl_crystal_description needle
_exptl_crystal_F_000 1600
_exptl_crystal_size_max 0.28
_exptl_crystal_size_mid 0.16
_exptl_crystal_size_min 0.11
_refine_diff_density_max 0.632
_refine_diff_density_min -0.809
_refine_diff_density_rms 0.051
_refine_ls_extinction_method none
_refine_ls_goodness_of_fit_ref 1.040
_refine_ls_hydrogen_treatment constr
_refine_ls_matrix_type full
_refine_ls_number_parameters 1195
_refine_ls_number_reflns 18231
_refine_ls_number_restraints 499
_refine_ls_restrained_S_all 1.144
_refine_ls_R_factor_all 0.0626
_refine_ls_R_factor_gt 0.0565
_refine_ls_shift/su_max 0.001
_refine_ls_shift/su_mean 0.000
_refine_ls_structure_factor_coef Fsqd
_refine_ls_weighting_details 'w=1/[\s^2^(Fo^2^)+(0.0960P)^2^+2.4373P] where P=(Fo^2^+2Fc^2^)/3'
_refine_ls_weighting_scheme calc
_refine_ls_wR_factor_gt 0.1609
_refine_ls_wR_factor_ref 0.1684
_reflns_Friedel_coverage 0.000
_reflns_number_gt 15856
_reflns_number_total 18231
_reflns_threshold_expression 'I > 2\s(I)'
_cod_data_source_file d4sc07636b3.cif
_cod_data_source_block ax2664_DippTerPCN_Na_18-c-6_cmpd3
_cod_depositor_comments 'Adding full bibliography for 1574150--1574157.cif.'
_cod_database_code 1574154
_shelx_shelxl_version_number 2019/3
_shelx_space_group_comment
;
The symmetry employed for this shelxl refinement is uniquely defined
by the following loop, which should always be used as a source of
symmetry information in preference to the above space-group names.
They are only intended as comments.
;
_shelx_estimated_absorpt_t_max 0.913
_shelx_estimated_absorpt_t_min 0.798
_olex2_refinement_description
;
1. Restrained distances
 O5-C39 \\sim O5A-C39
 with sigma of 0.001
 C61-C60 \\sim C60A-C61A
 with sigma of 0.001
 C60A-C62A \\sim C62-C60
 with sigma of 0.001
 O6-C42A \\sim O6A-C42A
 with sigma of 0.001
 C60-C56 \\sim C60A-C56
 with sigma of 0.001
 C80-C79 \\sim C77-C78 \\sim C75-C76 \\sim C86-C85 \\sim C83-C84 \\sim C81-C82
 with sigma of 0.001
 C40-C41 \\sim C41A-C40A
 with sigma of 0.001
 O5A-C39 \\sim O5-C39
 with sigma of 0.001
 O7-C75 \\sim O7-C86 \\sim O12-C85 \\sim O12-C84 \\sim O11-C83 \\sim O11-C82
\\sim O10-C81 \\sim O9-C79 ~
 O9-C78 \\sim O8-C77 \\sim O8-C76
 with sigma of 0.001
 O5-C40 \\sim O5A-C40A
 with sigma of 0.001
 C79-O10 \\sim C85A-O1A
 with sigma of 0.001
 O5-C39 \\sim O5A-C39 \\sim O5A-C40A \\sim O5-C40
 with sigma of 0.001
 C39-C38 \\sim C39A-C38 \\sim C43-C42A \\sim C42-C43
 with sigma of 0.001
 O9-C79 \\sim O13-C85A
 with sigma of 0.02
 O6A-C42A \\sim O6-C42 \\sim O5A-C39A \\sim O5-C39
 with sigma of 0.001
 C78-C79 \\sim C84A-C85A
 with sigma of 0.001
 C79-C80 \\sim C85A-C86A
 with sigma of 0.02
 C85-C84 \\sim C79A-C78A
 with sigma of 0.001
 O12-C85 \\sim O2A-C79A
 with sigma of 0.02
 O7-C85 \\sim O7A-C79A
 with sigma of 0.001
 Na2-C79 \\sim Na2-C85A
 with sigma of 0.001
 Na2-O11 \\sim Na2-O3A
 with sigma of 0.02
 Na2-C85 \\sim Na2-C79A
 with sigma of 0.001
 C85-C86 \\sim C79A-C80A
 with sigma of 0.02
 C77-C76 \\sim C83A-C82A
 with sigma of 0.002
 Na2-O10 \\sim Na2-O1A
 with sigma of 0.02
 Na2-O12 \\sim Na2-O2A
 with sigma of 0.02
 O8-C77 \\sim O14_$1-C83A
 with sigma of 0.02
 O8-C76 \\sim O14_$1-C82A
 with sigma of 0.02
 Na2-O7 \\sim Na2-O7A
 with sigma of 0.02
 O9-C78 \\sim O13-C84A
 with sigma of 0.02
 O11-C84 \\sim O3A-C78A
 with sigma of 0.002
 O7-C75 \\sim O7A-C81A
 with sigma of 0.02
 O7-C86 \\sim O7A-C80A
 with sigma of 0.02
 O11-C83 \\sim O3A-C77A
 with sigma of 0.02
 O8-C75 \\sim O14_$1-C81A
 with sigma of 0.002
 O12-C84 \\sim O2A-C78A
 with sigma of 0.02
 O7-C76 \\sim O7A-C82A
 with sigma of 0.002
 C83-C84 \\sim C77A-C78A
 with sigma of 0.02
 O12-C86 \\sim O2A-C80A
 with sigma of 0.002
 C78-C77 \\sim C84A-C83A
 with sigma of 0.02
 C81-C82 \\sim C75A-C76A
 with sigma of 0.02
 C81-O10 \\sim C75A-O1A
 with sigma of 0.02
 C75-C86 \\sim C81A-C80A
 with sigma of 0.002
 O11-C82 \\sim O3A-C76A
 with sigma of 0.02
 O8-C78 \\sim O14_$1-C84A
 with sigma of 0.002
 C76-C75 \\sim C82A-C81A
 with sigma of 0.02
 O11-C81 \\sim O3A-C75A
 with sigma of 0.002
 O12-C83 \\sim O2A-C77A
 with sigma of 0.002
 C83-C82 \\sim C77A-C76A
 with sigma of 0.002
 O10-C80 \\sim O1A-C86A
 with sigma of 0.02
 C81-C80 \\sim C75A-C86A
 with sigma of 0.002
 Na2-C83 \\sim Na2-C77A
 with sigma of 0.002
 Na2-C78 \\sim Na2-C84A
 with sigma of 0.002
 Na2-C81 \\sim Na2-C75A
 with sigma of 0.002
 Na2-C77 \\sim Na2-C83A
 with sigma of 0.002
 Na2-C76 \\sim Na2-C82A
 with sigma of 0.002
 Na2-C75 \\sim Na2-C81A
 with sigma of 0.002
 Na2-C86 \\sim Na2-C80A
 with sigma of 0.002
 Na2-C84 \\sim Na2-C78A
 with sigma of 0.002
 Na2-C82 \\sim Na2-C76A
 with sigma of 0.002
 Na2-C80 \\sim Na2-C86A
 with sigma of 0.002
 C82-O10 \\sim C76A-O1A
 with sigma of 0.002
 O9-C77 \\sim O13-C83A
 with sigma of 0.002
 O9-C80 \\sim O13-C86A
 with sigma of 0.002
 Na2-O9 \\sim Na2-O13
 with sigma of 0.02
 Na2-O8 \\sim Na2-O14_$1
 with sigma of 0.02
2. Rigid bond restraints
 C61, C60, C62
 with sigma for 1-2 distances of 0.002 and sigma for 1-3 distances of 0.002
 C62A, C60A, C61A
 with sigma for 1-2 distances of 0.002 and sigma for 1-3 distances of 0.002
 O5, O5A, C39
 with sigma for 1-2 distances of 0.002 and sigma for 1-3 distances of 0.002
 O9, O8, O7, O11, O12, C83, C78, C79, C81, C77, C85, C76, C75, C86, C84, C82,
 O10, C80, O14, O7A, O3A, O2A, C77A, C82A, C81A, C78A, C76A, O13, C85A, C75A,
 O1A, C86A, C84A, C83A, C79A, C80A
 with sigma for 1-2 distances of 0.002 and sigma for 1-3 distances of 0.002
3. Uiso/Uaniso restraints and constraints
Uanis(C61A) \\sim Ueq, Uanis(C61) \\sim Ueq, Uanis(C62) \\sim Ueq, Uanis(C62A)
\\sim Ueq: with sigma of 0.01 and sigma for terminal atoms of 0.02
Uanis(C62A) \\sim Ueq, Uanis(C61A) \\sim Ueq, Uanis(C60A) \\sim Ueq: with sigma
of 0.02 and sigma for terminal atoms of 0.04
Uanis(O5A) \\sim Ueq, Uanis(O5) \\sim Ueq: with sigma of 0.01 and sigma for
terminal atoms of 0.02
Uanis(O6) \\sim Ueq, Uanis(O6A) \\sim Ueq: with sigma of 0.01 and sigma for
terminal atoms of 0.02
Uanis(Na2) \\sim Ueq, Uanis(O9) \\sim Ueq, Uanis(O8) \\sim Ueq, Uanis(O7) \\sim
Ueq, Uanis(O11) \\sim Ueq, Uanis(O12) \\sim Ueq, Uanis(C83) \\sim Ueq,
Uanis(C78) \\sim Ueq, Uanis(C79) \\sim Ueq, Uanis(C81) \\sim Ueq, Uanis(C77)
\\sim Ueq, Uanis(C85) \\sim Ueq, Uanis(C76) \\sim Ueq, Uanis(C75) \\sim Ueq,
Uanis(C86) \\sim Ueq, Uanis(C84) \\sim Ueq, Uanis(C82) \\sim Ueq, Uanis(O10)
\\sim Ueq, Uanis(C80) \\sim Ueq, Uanis(O14) \\sim Ueq, Uanis(O7A) \\sim Ueq,
Uanis(O3A) \\sim Ueq, Uanis(O2A) \\sim Ueq, Uanis(C77A) \\sim Ueq, Uanis(C79A)
\\sim Ueq, Uanis(C82A) \\sim Ueq, Uanis(C81A) \\sim Ueq, Uanis(C80A) \\sim Ueq,
Uanis(C78A) \\sim Ueq, Uanis(C76A) \\sim Ueq, Uanis(O13) \\sim Ueq, Uanis(C85A)
\\sim Ueq, Uanis(C75A) \\sim Ueq, Uanis(O1A) \\sim Ueq, Uanis(C86A) \\sim Ueq,
Uanis(C84A) \\sim Ueq, Uanis(C83A) \\sim Ueq: with sigma of 0.01 and sigma for
terminal atoms of 0.02
Uanis(C79A) \\sim Ueq, Uanis(C79) \\sim Ueq: with sigma of 0.004 and sigma for
terminal atoms of 0.008
Uanis(C79A) = Uanis(C79)
4. Others
 Sof(O14)=Sof(O7A)=Sof(O3A)=Sof(O2A)=Sof(C77A)=Sof(H77C)=Sof(H77D)=Sof(C79A)=
 Sof(H79C)=Sof(H79D)=Sof(C82A)=Sof(H82C)=Sof(H82D)=Sof(C81A)=Sof(H81C)=
 Sof(H81D)=Sof(C80A)=Sof(H80C)=Sof(H80D)=Sof(C78A)=Sof(H78C)=Sof(H78D)=
 Sof(C76A)=Sof(H76C)=Sof(H76D)=Sof(O13)=Sof(C85A)=Sof(H85C)=Sof(H85D)=Sof(C75A)=
 Sof(H75C)=Sof(H75D)=Sof(O1A)=Sof(C86A)=Sof(H86C)=Sof(H86D)=Sof(C84A)=Sof(H84C)=
 Sof(H84D)=Sof(C83A)=Sof(H83C)=Sof(H83D)=1-FVAR(1)
 Sof(O9)=Sof(O8)=Sof(O7)=Sof(O11)=Sof(O12)=Sof(C83)=Sof(H83A)=Sof(H83B)=
 Sof(C78)=Sof(H78A)=Sof(H78B)=Sof(C79)=Sof(H79A)=Sof(H79B)=Sof(C81)=Sof(H81A)=
 Sof(H81B)=Sof(C77)=Sof(H77A)=Sof(H77B)=Sof(C85)=Sof(H85A)=Sof(H85B)=Sof(C76)=
 Sof(H76A)=Sof(H76B)=Sof(C75)=Sof(H75A)=Sof(H75B)=Sof(C86)=Sof(H86A)=Sof(H86B)=
 Sof(C84)=Sof(H84A)=Sof(H84B)=Sof(C82)=Sof(H82A)=Sof(H82B)=Sof(O10)=Sof(C80)=
 Sof(H80A)=Sof(H80B)=FVAR(1)
 Sof(H38C)=Sof(H38D)=Sof(C42A)=Sof(H42A)=Sof(H42B)=Sof(H43C)=Sof(H43D)=
 Sof(O5A)=Sof(O6A)=Sof(C41A)=Sof(H41C)=Sof(H41D)=Sof(C40A)=Sof(H40C)=Sof(H40D)=
 Sof(C39A)=Sof(H39C)=Sof(H39D)=1-FVAR(2)
 Sof(H38A)=Sof(H38B)=Sof(H43A)=Sof(H43B)=Sof(C39)=Sof(H39A)=Sof(H39B)=Sof(C40)=
 Sof(H40A)=Sof(H40B)=Sof(C41)=Sof(H41A)=Sof(H41B)=Sof(O5)=Sof(O6)=Sof(C42)=
 Sof(H42C)=Sof(H42D)=FVAR(2)
 Sof(C61)=Sof(H61D)=Sof(H61E)=Sof(H61F)=Sof(C62)=Sof(H62D)=Sof(H62E)=Sof(H62F)=
 Sof(C60)=Sof(H60)=1-FVAR(3)
 Sof(C61A)=Sof(H61A)=Sof(H61B)=Sof(H61C)=Sof(C62A)=Sof(H62A)=Sof(H62B)=
 Sof(H62C)=Sof(C60A)=Sof(H60A)=FVAR(3)
5.a Ternary CH refined with riding coordinates:
 C26(H26), C29(H29), C57(H57), C14(H14), C69(H69), C17(H17), C72(H72),
 C60A(H60A), C60(H60)
5.b Secondary CH2 refined with riding coordinates:
 C36(H36A,H36B), C35(H35A,H35B), C34(H34A,H34B), C37(H37A,H37B), C38(H38C,
 H38D), C38(H38A,H38B), C42A(H42A,H42B), C33(H33A,H33B), C43(H43C,H43D),
 C43(H43A,H43B), C32(H32A,H32B), C39(H39A,H39B), C40(H40A,H40B), C41(H41A,H41B),
  C41A(H41C,H41D), C40A(H40C,H40D), C83(H83A,H83B), C78(H78A,H78B), C79(H79A,
 H79B), C81(H81A,H81B), C77(H77A,H77B), C85(H85A,H85B), C76(H76A,H76B),
 C75(H75A,H75B), C86(H86A,H86B), C84(H84A,H84B), C82(H82A,H82B), C80(H80A,H80B),
  C77A(H77C,H77D), C79A(H79C,H79D), C82A(H82C,H82D), C81A(H81C,H81D), C80A(H80C,
 H80D), C78A(H78C,H78D), C76A(H76C,H76D), C85A(H85C,H85D), C75A(H75C,H75D),
 C86A(H86C,H86D), C84A(H84C,H84D), C83A(H83C,H83D), C39A(H39C,H39D), C42(H42C,
 H42D)
5.c Aromatic/amide H refined with riding coordinates:
 C4(H4), C49(H49), C5(H5), C6(H6), C47(H47), C48(H48), C55(H55), C53(H53),
 C54(H54), C24(H24), C10(H10), C11(H11), C22(H22), C12(H12), C23(H23), C66(H66),
  C65(H65), C67(H67)
5.d Idealised Me refined as rotating group:
 C27(H27A,H27B,H27C), C59(H59A,H59B,H59C), C19(H19A,H19B,H19C), C15(H15A,H15B,
 H15C), C16(H16A,H16B,H16C), C18(H18A,H18B,H18C), C74(H74A,H74B,H74C), C28(H28A,
 H28B,H28C), C70(H70A,H70B,H70C), C73(H73A,H73B,H73C), C71(H71A,H71B,H71C),
 C31(H31A,H31B,H31C), C30(H30A,H30B,H30C), C58(H58A,H58B,H58C), C61A(H61A,H61B,
 H61C), C62A(H62A,H62B,H62C), C61(H61D,H61E,H61F), C62(H62D,H62E,H62F)
;
_smtbx_masks_void_probe_radius 1.2
_smtbx_masks_void_truncation_radius 1.2
_olex2_submission_special_instructions 'No special instructions were received'

loop_
_space_group_symop_operation_xyz
'x, y, z'
'-x, -y, -z'

loop_
_atom_site_label
_atom_site_type_symbol
_atom_site_fract_x
_atom_site_fract_y
_atom_site_fract_z
_atom_site_U_iso_or_equiv
_atom_site_adp_type
_atom_site_occupancy
_atom_site_site_symmetry_order
_atom_site_calc_flag
_atom_site_refinement_flags_posn
_atom_site_refinement_flags_adp
_atom_site_refinement_flags_occupancy
_atom_site_disorder_assembly
_atom_site_disorder_group
P2 P 0.81826(3) 0.42780(2) 0.74939(3) 0.03561(12) Uani 1 1 d . . . . .
P1 P 0.41530(3) 0.82796(3) 0.72766(3) 0.03661(12) Uani 1 1 d . . . . .
Na1 Na 0.76057(5) 0.84391(5) 0.77135(4) 0.04057(18) Uani 1 1 d . . . . .
O3 O 0.81589(11) 0.97807(9) 0.78239(8) 0.0495(4) Uani 1 1 d . . . . .
O4 O 0.83241(10) 0.86765(9) 0.88714(7) 0.0473(3) Uani 1 1 d . . . . .
O2 O 0.81254(11) 0.92467(9) 0.66019(8) 0.0504(4) Uani 1 1 d . . . . .
O1 O 0.89846(12) 0.77809(10) 0.68661(10) 0.0603(4) Uani 1 1 d . . . . .
N2 N 0.66821(12) 0.41246(9) 0.67110(9) 0.0415(4) Uani 1 1 d . . . . .
C50 C 0.89507(12) 0.26590(9) 0.75133(8) 0.0260(3) Uani 1 1 d . . . . .
C3 C 0.32353(11) 0.97255(9) 0.77621(8) 0.0247(3) Uani 1 1 d . . . . .
C46 C 0.98115(12) 0.34590(9) 0.79486(9) 0.0283(3) Uani 1 1 d . . . . .
C2 C 0.32082(11) 0.90711(9) 0.74663(8) 0.0251(3) Uani 1 1 d . . . . .
N1 N 0.59976(12) 0.85495(10) 0.74894(10) 0.0434(4) Uani 1 1 d . . . . .
C45 C 0.90058(12) 0.33895(9) 0.76365(8) 0.0260(3) Uani 1 1 d . . . . .
C51 C 0.81746(12) 0.24849(9) 0.71677(9) 0.0268(3) Uani 1 1 d . . . . .
C56 C 0.83402(13) 0.23403(10) 0.64872(9) 0.0309(4) Uani 1 1 d D . . . .
C20 C 0.41246(12) 0.98693(9) 0.79853(9) 0.0274(3) Uani 1 1 d . . . . .
C7 C 0.23100(12) 0.89948(9) 0.72946(8) 0.0260(3) Uani 1 1 d . . . . .
C4 C 0.24124(12) 1.02628(9) 0.78695(9) 0.0300(4) Uani 1 1 d . . . . .
H4 H 0.244548 1.069599 0.807316 0.036 Uiso 1 1 calc R U . . .
C49 C 0.96564(14) 0.20487(10) 0.77012(10) 0.0343(4) Uani 1 1 d . . . . .
H49 H 0.960305 0.156265 0.761573 0.041 Uiso 1 1 calc R U . . .
C8 C 0.21740(12) 0.83092(10) 0.70112(9) 0.0301(4) Uani 1 1 d . . . . .
C5 C 0.15513(12) 1.01842(10) 0.76889(10) 0.0322(4) Uani 1 1 d . . . . .
H5 H 0.100009 1.056024 0.775885 0.039 Uiso 1 1 calc R U . . .
C25 C 0.46613(13) 1.03207(10) 0.75576(10) 0.0321(4) Uani 1 1 d . . . . .
C6 C 0.15097(12) 0.95423(10) 0.74026(9) 0.0300(4) Uani 1 1 d . . . . .
H6 H 0.092126 0.947811 0.727870 0.036 Uiso 1 1 calc R U . . .
C21 C 0.44010(13) 0.95718(11) 0.86269(9) 0.0345(4) Uani 1 1 d . . . . .
C63 C 0.99707(13) 0.42029(10) 0.80967(10) 0.0341(4) Uani 1 1 d . . . . .
C47 C 1.04980(13) 0.28412(10) 0.81296(10) 0.0341(4) Uani 1 1 d . . . . .
H47 H 1.102487 0.290670 0.834108 0.041 Uiso 1 1 calc R U . . .
C44 C 0.73150(13) 0.40888(10) 0.70283(10) 0.0332(4) Uani 1 1 d . . . . .
C48 C 1.04317(14) 0.21285(10) 0.80082(10) 0.0379(4) Uani 1 1 d . . . . .
H48 H 1.090605 0.170606 0.813246 0.045 Uiso 1 1 calc R U . . .
C52 C 0.73063(13) 0.24211(9) 0.75328(9) 0.0316(4) Uani 1 1 d . . . . .
C55 C 0.76294(14) 0.21360(11) 0.61853(10) 0.0378(4) Uani 1 1 d . . . . .
H55 H 0.773016 0.204373 0.572400 0.045 Uiso 1 1 calc R U . . .
C9 C 0.23002(13) 0.82650(12) 0.63117(10) 0.0377(4) Uani 1 1 d . . . . .
C1 C 0.52165(13) 0.85243(10) 0.74328(10) 0.0335(4) Uani 1 1 d . . . . .
C64 C 0.96986(15) 0.44329(11) 0.87434(11) 0.0410(4) Uani 1 1 d . . . . .
C13 C 0.18492(13) 0.77435(11) 0.74470(11) 0.0379(4) Uani 1 1 d . . . . .
C26 C 0.38214(15) 0.90986(12) 0.91053(10) 0.0410(4) Uani 1 1 d . . . . .
H26 H 0.328646 0.903343 0.885896 0.049 Uiso 1 1 calc R U . . .
C53 C 0.66196(15) 0.22038(12) 0.72085(12) 0.0440(5) Uani 1 1 d . . . . .
H53 H 0.603311 0.215139 0.745104 0.053 Uiso 1 1 calc R U . . .
C54 C 0.67826(15) 0.20649(13) 0.65420(12) 0.0465(5) Uani 1 1 d . . . . .
H54 H 0.630834 0.191932 0.632746 0.056 Uiso 1 1 calc R U . . .
C24 C 0.54741(14) 1.04569(11) 0.77835(11) 0.0412(4) Uani 1 1 d . . . . .
H24 H 0.584380 1.075953 0.749907 0.049 Uiso 1 1 calc R U . . .
C29 C 0.43732(14) 1.06480(11) 0.68610(11) 0.0395(4) Uani 1 1 d . . . . .
H29 H 0.376985 1.049447 0.679899 0.047 Uiso 1 1 calc R U . . .
C10 C 0.20766(15) 0.76502(13) 0.60618(12) 0.0472(5) Uani 1 1 d . . . . .
H10 H 0.216408 0.760978 0.558990 0.057 Uiso 1 1 calc R U . . .
C11 C 0.17330(15) 0.71048(13) 0.64875(14) 0.0509(6) Uani 1 1 d . . . . .
H11 H 0.156822 0.669910 0.630812 0.061 Uiso 1 1 calc R U . . .
C22 C 0.52257(15) 0.97260(13) 0.88308(11) 0.0450(5) Uani 1 1 d . . . . .
H22 H 0.542212 0.952682 0.926455 0.054 Uiso 1 1 calc R U . . .
C12 C 0.16278(15) 0.71458(12) 0.71711(13) 0.0480(5) Uani 1 1 d . . . . .
H12 H 0.140059 0.676129 0.746231 0.058 Uiso 1 1 calc R U . . .
C23 C 0.57532(15) 1.01611(13) 0.84120(12) 0.0481(5) Uani 1 1 d . . . . .
H23 H 0.631295 1.025865 0.855604 0.058 Uiso 1 1 calc R U . . .
C57 C 0.71191(15) 0.25663(11) 0.82690(10) 0.0406(4) Uani 1 1 d . . . . .
H57 H 0.762640 0.281590 0.837524 0.049 Uiso 1 1 calc R U . . .
C68 C 1.04622(15) 0.46259(11) 0.76066(12) 0.0424(5) Uani 1 1 d . . . . .
C14 C 0.26406(17) 0.88746(14) 0.58295(10) 0.0473(5) Uani 1 1 d . . . . .
H14 H 0.285400 0.921389 0.610743 0.057 Uiso 1 1 calc R U . . .
C69 C 0.91456(18) 0.39921(12) 0.92709(11) 0.0485(5) Uani 1 1 d . . . . .
H69 H 0.886466 0.365553 0.903230 0.058 Uiso 1 1 calc R U . . .
C36 C 0.87410(17) 0.98038(13) 0.83377(13) 0.0521(5) Uani 1 1 d . . . . .
H36A H 0.874715 1.032976 0.839734 0.062 Uiso 1 1 calc R U . . .
H36B H 0.939741 0.954516 0.821516 0.062 Uiso 1 1 calc R U . . .
C17 C 0.17065(17) 0.77707(12) 0.82068(11) 0.0477(5) Uani 1 1 d . . . . .
H17 H 0.188393 0.824105 0.830574 0.057 Uiso 1 1 calc R U . . .
C66 C 1.0481(2) 0.54749(13) 0.84314(16) 0.0647(8) Uani 1 1 d . . . . .
H66 H 1.067128 0.590257 0.855004 0.078 Uiso 1 1 calc R U . . .
C65 C 0.9966(2) 0.50729(12) 0.89000(13) 0.0558(6) Uani 1 1 d . . . . .
H65 H 0.978933 0.523421 0.933708 0.067 Uiso 1 1 calc R U . . .
C67 C 1.07213(19) 0.52581(13) 0.77911(15) 0.0591(7) Uani 1 1 d . . . . .
H67 H 1.106923 0.554348 0.746928 0.071 Uiso 1 1 calc R U . . .
C72 C 1.07301(16) 0.43999(13) 0.68994(12) 0.0488(5) Uani 1 1 d . . . . .
H72 H 1.045551 0.395160 0.686619 0.059 Uiso 1 1 calc R U . . .
C35 C 0.83864(19) 1.02314(13) 0.72229(13) 0.0556(6) Uani 1 1 d . . . . .
H35A H 0.907883 1.013351 0.710599 0.067 Uiso 1 1 calc R U . . .
H35B H 0.816835 1.076900 0.728490 0.067 Uiso 1 1 calc R U . . .
C34 C 0.78957(19) 1.00283(13) 0.66767(13) 0.0556(6) Uani 1 1 d . . . . .
H34A H 0.720361 1.018086 0.677914 0.067 Uiso 1 1 calc R U . . .
H34B H 0.807186 1.030971 0.624419 0.067 Uiso 1 1 calc R U . . .
C37 C 0.83543(18) 0.94250(14) 0.89739(12) 0.0538(6) Uani 1 1 d . . . . .
H37A H 0.875959 0.942071 0.934112 0.065 Uiso 1 1 calc R U . . .
H37B H 0.770981 0.970007 0.910692 0.065 Uiso 1 1 calc R U . . .
C27 C 0.3390(2) 0.95042(16) 0.97210(12) 0.0631(7) Uani 1 1 d . . . . .
H27A H 0.296687 0.921504 0.999920 0.095 Uiso 1 1 calc R U . . .
H27B H 0.303120 1.000149 0.957256 0.095 Uiso 1 1 calc R U . . .
H27C H 0.389591 0.955650 0.998660 0.095 Uiso 1 1 calc R U . . .
C59 C 0.61726(18) 0.30871(16) 0.84222(13) 0.0595(6) Uani 1 1 d . . . . .
H59A H 0.565936 0.285974 0.831851 0.089 Uiso 1 1 calc R U . . .
H59B H 0.615564 0.356767 0.814542 0.089 Uiso 1 1 calc R U . . .
H59C H 0.609398 0.316878 0.890111 0.089 Uiso 1 1 calc R U . . .
C38 C 0.79654(19) 0.82797(17) 0.94646(12) 0.0624(7) Uani 1 1 d D . . . .
H38C H 0.729080 0.850471 0.957103 0.075 Uiso 0.555(7) 1 calc R U P A 2
H38D H 0.831625 0.832415 0.984931 0.075 Uiso 0.555(7) 1 calc R U P A 2
H38A H 0.735125 0.856612 0.964521 0.075 Uiso 0.445(7) 1 calc R U P A 1
H38B H 0.841488 0.818803 0.981747 0.075 Uiso 0.445(7) 1 calc R U P A 1
C19 C 0.0670(2) 0.78079(15) 0.84629(15) 0.0649(7) Uani 1 1 d . . . . .
H19A H 0.048362 0.734233 0.839290 0.097 Uiso 1 1 calc R U . . .
H19B H 0.027591 0.823213 0.821472 0.097 Uiso 1 1 calc R U . . .
H19C H 0.058489 0.787312 0.894547 0.097 Uiso 1 1 calc R U . . .
C42A C 0.8747(7) 0.6649(6) 0.7422(4) 0.061(3) Uani 0.555(7) 1 d D . P A 2
H42A H 0.879328 0.610963 0.738410 0.074 Uiso 0.555(7) 1 calc R U P A 2
H42B H 0.918545 0.669752 0.775162 0.074 Uiso 0.555(7) 1 calc R U P A 2
C15 C 0.3488(2) 0.85636(19) 0.53488(13) 0.0681(8) Uani 1 1 d . . . . .
H15A H 0.330618 0.821828 0.507538 0.102 Uiso 1 1 calc R U . . .
H15B H 0.401036 0.829612 0.561125 0.102 Uiso 1 1 calc R U . . .
H15C H 0.368880 0.897729 0.505201 0.102 Uiso 1 1 calc R U . . .
C33 C 0.90895(19) 0.89864(15) 0.63670(16) 0.0646(7) Uani 1 1 d . . . . .
H33A H 0.950983 0.902891 0.671100 0.078 Uiso 1 1 calc R U . . .
H33B H 0.925698 0.929305 0.594703 0.078 Uiso 1 1 calc R U . . .
C43 C 0.89950(19) 0.70388(15) 0.67575(16) 0.0674(7) Uani 1 1 d D . . . .
H43C H 0.963005 0.679745 0.656962 0.081 Uiso 0.555(7) 1 calc R U P A 2
H43D H 0.852886 0.702445 0.643657 0.081 Uiso 0.555(7) 1 calc R U P A 2
H43A H 0.965684 0.677737 0.665780 0.081 Uiso 0.445(7) 1 calc R U P A 1
H43B H 0.864713 0.703878 0.635945 0.081 Uiso 0.445(7) 1 calc R U P A 1
C16 C 0.1827(2) 0.93425(17) 0.54468(14) 0.0688(8) Uani 1 1 d . . . . .
H16A H 0.204678 0.975379 0.515848 0.103 Uiso 1 1 calc R U . . .
H16B H 0.130807 0.954794 0.576983 0.103 Uiso 1 1 calc R U . . .
H16C H 0.160223 0.902624 0.516640 0.103 Uiso 1 1 calc R U . . .
C18 C 0.2340(2) 0.71159(17) 0.85807(15) 0.0666(7) Uani 1 1 d . . . . .
H18A H 0.223327 0.715859 0.906718 0.100 Uiso 1 1 calc R U . . .
H18B H 0.300343 0.712231 0.842954 0.100 Uiso 1 1 calc R U . . .
H18C H 0.219013 0.664494 0.848626 0.100 Uiso 1 1 calc R U . . .
C74 C 1.03132(19) 0.50183(16) 0.63652(13) 0.0626(7) Uani 1 1 d . . . . .
H74A H 0.962677 0.515672 0.646684 0.094 Uiso 1 1 calc R U . . .
H74B H 1.045186 0.483546 0.591838 0.094 Uiso 1 1 calc R U . . .
H74C H 1.059477 0.545754 0.636913 0.094 Uiso 1 1 calc R U . . .
C28 C 0.4394(2) 0.83175(15) 0.93043(15) 0.0671(7) Uani 1 1 d . . . . .
H28A H 0.492305 0.836036 0.955148 0.101 Uiso 1 1 calc R U . . .
H28B H 0.463979 0.806935 0.889674 0.101 Uiso 1 1 calc R U . . .
H28C H 0.398709 0.802196 0.959231 0.101 Uiso 1 1 calc R U . . .
C70 C 0.9809(2) 0.34951(15) 0.97652(13) 0.0673(7) Uani 1 1 d . . . . .
H70A H 1.031064 0.316475 0.951390 0.101 Uiso 1 1 calc R U . . .
H70B H 0.944794 0.319208 1.008724 0.101 Uiso 1 1 calc R U . . .
H70C H 1.009017 0.381121 1.001009 0.101 Uiso 1 1 calc R U . . .
C73 C 1.18024(19) 0.41734(18) 0.67533(18) 0.0736(8) Uani 1 1 d . . . . .
H73A H 1.209667 0.459193 0.681241 0.110 Uiso 1 1 calc R U . . .
H73B H 1.195099 0.404414 0.628807 0.110 Uiso 1 1 calc R U . . .
H73C H 1.204662 0.373911 0.706592 0.110 Uiso 1 1 calc R U . . .
C71 C 0.8342(2) 0.44881(18) 0.96488(16) 0.0745(8) Uani 1 1 d . . . . .
H71A H 0.860066 0.479370 0.991999 0.112 Uiso 1 1 calc R U . . .
H71B H 0.796501 0.417591 0.994597 0.112 Uiso 1 1 calc R U . . .
H71C H 0.794146 0.481591 0.932528 0.112 Uiso 1 1 calc R U . . .
C32 C 0.9209(2) 0.82018(17) 0.62381(16) 0.0698(7) Uani 1 1 d . . . . .
H32A H 0.878245 0.815686 0.589925 0.084 Uiso 1 1 calc R U . . .
H32B H 0.986918 0.800964 0.606224 0.084 Uiso 1 1 calc R U . . .
C39 C 0.7849(10) 0.7565(2) 0.9251(7) 0.060(2) Uani 0.445(7) 1 d D U P A 1
H39A H 0.845910 0.730602 0.903892 0.072 Uiso 0.445(7) 1 calc R U P A 1
H39B H 0.766457 0.723730 0.965216 0.072 Uiso 0.445(7) 1 calc R U P A 1
C31 C 0.5107(2) 1.0347(2) 0.63113(14) 0.0840(10) Uani 1 1 d . . . . .
H31A H 0.489683 1.056409 0.586857 0.126 Uiso 1 1 calc R U . . .
H31B H 0.518950 0.980065 0.634376 0.126 Uiso 1 1 calc R U . . .
H31C H 0.571084 1.048137 0.636616 0.126 Uiso 1 1 calc R U . . .
C30 C 0.4186(2) 1.14977(14) 0.68003(18) 0.0753(9) Uani 1 1 d . . . . .
H30A H 0.476551 1.166314 0.686633 0.113 Uiso 1 1 calc R U . . .
H30B H 0.368550 1.168087 0.714447 0.113 Uiso 1 1 calc R U . . .
H30C H 0.398690 1.169742 0.635076 0.113 Uiso 1 1 calc R U . . .
C58 C 0.7186(3) 0.18339(17) 0.87261(15) 0.0908(12) Uani 1 1 d . . . . .
H58A H 0.705274 0.194111 0.919823 0.136 Uiso 1 1 calc R U . . .
H58B H 0.782446 0.152984 0.866094 0.136 Uiso 1 1 calc R U . . .
H58C H 0.672410 0.155931 0.861332 0.136 Uiso 1 1 calc R U . . .
C61A C 0.9640(4) 0.1836(7) 0.5612(4) 0.076(2) Uani 0.74(2) 1 d D U P B 3
H61A H 0.966331 0.134924 0.587868 0.115 Uiso 0.74(2) 1 calc R U P B 3
H61B H 1.027993 0.188052 0.542162 0.115 Uiso 0.74(2) 1 calc R U P B 3
H61C H 0.923221 0.187859 0.524524 0.115 Uiso 0.74(2) 1 calc R U P B 3
C62A C 0.9085(7) 0.3217(6) 0.5650(4) 0.118(3) Uani 0.74(2) 1 d D U P B 3
H62A H 0.859361 0.324173 0.534506 0.177 Uiso 0.74(2) 1 calc R U P B 3
H62B H 0.967413 0.328732 0.538557 0.177 Uiso 0.74(2) 1 calc R U P B 3
H62C H 0.888202 0.361141 0.595368 0.177 Uiso 0.74(2) 1 calc R U P B 3
Na2 Na 0.55597(5) 0.49239(4) 0.59968(4) 0.0460(2) Uani 1 1 d D U . . .
C40 C 0.6837(4) 0.7055(3) 0.8631(3) 0.0586(18) Uani 0.445(7) 1 d D . P A 1
H40A H 0.628135 0.722655 0.836477 0.070 Uiso 0.445(7) 1 calc R U P A 1
H40B H 0.663203 0.677404 0.905595 0.070 Uiso 0.445(7) 1 calc R U P A 1
O5A O 0.7536(4) 0.7454(2) 0.8826(2) 0.0517(10) Uani 0.555(7) 1 d D U P A 2
C41 C 0.7585(5) 0.6543(3) 0.8240(4) 0.0615(19) Uani 0.445(7) 1 d D . P A 1
H41A H 0.739152 0.606582 0.820127 0.074 Uiso 0.445(7) 1 calc R U P A 1
H41B H 0.819415 0.643696 0.844660 0.074 Uiso 0.445(7) 1 calc R U P A 1
O5 O 0.7152(4) 0.7687(3) 0.8787(3) 0.0496(13) Uani 0.445(7) 1 d D U P A 1
O6A O 0.7810(7) 0.6984(8) 0.7638(6) 0.055(2) Uani 0.555(7) 1 d D U P A 2
O6 O 0.7645(8) 0.7050(10) 0.7504(7) 0.051(3) Uani 0.445(7) 1 d D U P A 1
C41A C 0.7101(4) 0.6706(3) 0.8086(2) 0.0564(14) Uani 0.555(7) 1 d D . P A 2
H41C H 0.705766 0.619480 0.800195 0.068 Uiso 0.555(7) 1 calc R U P A 2
H41D H 0.647335 0.704155 0.805746 0.068 Uiso 0.555(7) 1 calc R U P A 2
C40A C 0.7488(4) 0.6708(2) 0.8748(3) 0.0618(15) Uani 0.555(7) 1 d D . P A 2
H40C H 0.707101 0.651386 0.912162 0.074 Uiso 0.555(7) 1 calc R U P A 2
H40D H 0.812555 0.638429 0.875598 0.074 Uiso 0.555(7) 1 calc R U P A 2
C61 C 0.9716(12) 0.1528(7) 0.5854(11) 0.055(4) Uani 0.26(2) 1 d D U P B 4
H61D H 0.929804 0.142185 0.554259 0.083 Uiso 0.26(2) 1 calc R U P B 4
H61E H 0.976368 0.114279 0.624066 0.083 Uiso 0.26(2) 1 calc R U P B 4
H61F H 1.034579 0.152710 0.562043 0.083 Uiso 0.26(2) 1 calc R U P B 4
C62 C 0.9310(9) 0.2906(9) 0.5521(7) 0.054(4) Uani 0.26(2) 1 d D U P B 4
H62D H 0.996261 0.293357 0.535193 0.080 Uiso 0.26(2) 1 calc R U P B 4
H62E H 0.898604 0.338629 0.567866 0.080 Uiso 0.26(2) 1 calc R U P B 4
H62F H 0.897873 0.279482 0.515690 0.080 Uiso 0.26(2) 1 calc R U P B 4
C60A C 0.9246(3) 0.2458(4) 0.6063(3) 0.0454(15) Uani 0.74(2) 1 d D U P B 3
H60A H 0.973170 0.245673 0.638097 0.054 Uiso 0.74(2) 1 calc R U P B 3
C60 C 0.9314(5) 0.2291(6) 0.6101(7) 0.033(3) Uani 0.26(2) 1 d D U P B 4
H60 H 0.975275 0.237407 0.642291 0.040 Uiso 0.26(2) 1 calc R U P B 4
O9 O 0.6712(3) 0.5903(2) 0.59304(19) 0.0493(11) Uani 0.535(2) 1 d D U P C 5
O8 O 0.5067(2) 0.6259(2) 0.67283(17) 0.0665(12) Uani 0.535(2) 1 d D U P C 5
O7 O 0.4582(3) 0.49274(15) 0.7212(2) 0.0662(10) Uani 0.535(2) 1 d D U P C 5
O11 O 0.52782(17) 0.41558(13) 0.49534(14) 0.0472(7) Uani 0.535(2) 1 d D U P C 5
O12 O 0.4481(2) 0.39195(15) 0.63283(12) 0.0474(7) Uani 0.535(2) 1 d D U P C 5
C83 C 0.4689(3) 0.3647(3) 0.52009(18) 0.0550(14) Uani 0.535(2) 1 d D U P C 5
H83A H 0.482967 0.322798 0.491418 0.066 Uiso 0.535(2) 1 calc R U P C 5
H83B H 0.402352 0.390269 0.515669 0.066 Uiso 0.535(2) 1 calc R U P C 5
C78 C 0.6718(3) 0.6288(3) 0.6495(2) 0.0594(12) Uani 0.535(2) 1 d D U P C 5
H78A H 0.717222 0.662886 0.640101 0.071 Uiso 0.535(2) 1 calc R U P C 5
H78B H 0.690119 0.593016 0.689252 0.071 Uiso 0.535(2) 1 calc R U P C 5
C79 C 0.7616(2) 0.5565(3) 0.56593(19) 0.0559(7) Uani 0.535(2) 1 d D U P C 5
H79A H 0.795354 0.522036 0.601363 0.067 Uiso 0.535(2) 1 calc R U P C 5
H79B H 0.798949 0.595435 0.549454 0.067 Uiso 0.535(2) 1 calc R U P C 5
C81 C 0.6808(3) 0.4382(2) 0.45956(18) 0.0571(10) Uani 0.535(2) 1 d D U P C 5
H81A H 0.744402 0.414439 0.440596 0.069 Uiso 0.535(2) 1 calc R U P C 5
H81B H 0.652607 0.477366 0.424981 0.069 Uiso 0.535(2) 1 calc R U P C 5
C77 C 0.5740(2) 0.6721(2) 0.6622(3) 0.0670(11) Uani 0.535(2) 1 d D U P C 5
H77A H 0.570459 0.699332 0.702318 0.080 Uiso 0.535(2) 1 calc R U P C 5
H77B H 0.558619 0.709574 0.623022 0.080 Uiso 0.535(2) 1 calc R U P C 5
C85 C 0.4541(4) 0.36813(19) 0.70208(13) 0.0429(11) Uani 0.535(2) 1 d D U P C 5
H85A H 0.521021 0.348109 0.710700 0.051 Uiso 0.535(2) 1 calc R U P C 5
H85B H 0.418481 0.327471 0.715377 0.051 Uiso 0.535(2) 1 calc R U P C 5
C76 C 0.4819(4) 0.6086(3) 0.74215(17) 0.0765(14) Uani 0.535(2) 1 d D U P C 5
H76A H 0.454373 0.655027 0.763538 0.092 Uiso 0.535(2) 1 calc R U P C 5
H76B H 0.538707 0.582560 0.765006 0.092 Uiso 0.535(2) 1 calc R U P C 5
C75 C 0.4117(3) 0.5594(2) 0.7483(3) 0.0752(15) Uani 0.535(2) 1 d D U P C 5
H75A H 0.389099 0.548705 0.796246 0.090 Uiso 0.535(2) 1 calc R U P C 5
H75B H 0.356655 0.583845 0.722937 0.090 Uiso 0.535(2) 1 calc R U P C 5
C86 C 0.4148(3) 0.43135(19) 0.74311(19) 0.0632(11) Uani 0.535(2) 1 d D U P C 5
H86A H 0.345808 0.446709 0.739383 0.076 Uiso 0.535(2) 1 calc R U P C 5
H86B H 0.424965 0.414917 0.791147 0.076 Uiso 0.535(2) 1 calc R U P C 5
C84 C 0.4787(4) 0.33322(18) 0.59150(16) 0.0576(11) Uani 0.535(2) 1 d D U P C 5
H84A H 0.439949 0.294491 0.603838 0.069 Uiso 0.535(2) 1 calc R U P C 5
H84B H 0.545587 0.309728 0.597699 0.069 Uiso 0.535(2) 1 calc R U P C 5
C82 C 0.6210(2) 0.3808(2) 0.4746(2) 0.0546(9) Uani 0.535(2) 1 d D U P C 5
H82A H 0.621084 0.355396 0.433790 0.066 Uiso 0.535(2) 1 calc R U P C 5
H82B H 0.646830 0.342697 0.510759 0.066 Uiso 0.535(2) 1 calc R U P C 5
O10 O 0.6900(3) 0.4719(2) 0.51733(16) 0.0517(10) Uani 0.535(2) 1 d D U P C 5
C80 C 0.7518(3) 0.5144(3) 0.5093(2) 0.0517(9) Uani 0.535(2) 1 d D U P C 5
H80A H 0.736741 0.551230 0.469623 0.062 Uiso 0.535(2) 1 calc R U P C 5
H80B H 0.814329 0.482722 0.497737 0.062 Uiso 0.535(2) 1 calc R U P C 5
O14 O 0.42055(19) 0.57273(16) 0.53919(15) 0.0371(7) Uani 0.465(2) 1 d . U P C 6
O7A O 0.7094(4) 0.4981(3) 0.5055(2) 0.0524(13) Uani 0.465(2) 1 d D U P C 6
O3A O 0.4763(3) 0.6022(3) 0.6750(3) 0.0698(12) Uani 0.465(2) 1 d D U P C 6
O2A O 0.6678(3) 0.5748(3) 0.6160(2) 0.0494(13) Uani 0.465(2) 1 d D U P C 6
C77A C 0.5601(3) 0.6320(3) 0.7010(3) 0.0619(13) Uani 0.465(2) 1 d D U P C 6
H77C H 0.535040 0.681417 0.717927 0.074 Uiso 0.465(2) 1 calc R U P C 6
H77D H 0.587011 0.596872 0.738749 0.074 Uiso 0.465(2) 1 calc R U P C 6
C79A C 0.7519(3) 0.5644(3) 0.5880(2) 0.0559(7) Uani 0.465(2) 1 d D U P C 6
H79C H 0.794329 0.554186 0.624913 0.067 Uiso 0.465(2) 1 calc R U P C 6
H79D H 0.760216 0.613003 0.563282 0.067 Uiso 0.465(2) 1 calc R U P C 6
C82A C 0.6554(3) 0.4374(2) 0.4290(2) 0.0447(10) Uani 0.465(2) 1 d D U P C 6
H82C H 0.642729 0.486820 0.402030 0.054 Uiso 0.465(2) 1 calc R U P C 6
H82D H 0.674572 0.399110 0.396668 0.054 Uiso 0.465(2) 1 calc R U P C 6
C81A C 0.7384(3) 0.4349(2) 0.46849(19) 0.0436(9) Uani 0.465(2) 1 d D U P C 6
H81C H 0.750966 0.387979 0.499138 0.052 Uiso 0.465(2) 1 calc R U P C 6
H81D H 0.796013 0.438843 0.438026 0.052 Uiso 0.465(2) 1 calc R U P C 6
C80A C 0.7888(3) 0.5081(3) 0.5419(3) 0.0524(10) Uani 0.465(2) 1 d D U P C 6
H80C H 0.816623 0.460159 0.567238 0.063 Uiso 0.465(2) 1 calc R U P C 6
H80D H 0.838787 0.524341 0.509331 0.063 Uiso 0.465(2) 1 calc R U P C 6
C78A C 0.6287(4) 0.6384(4) 0.6505(4) 0.074(2) Uani 0.465(2) 1 d D U P C 6
H78C H 0.680951 0.653807 0.669473 0.089 Uiso 0.465(2) 1 calc R U P C 6
H78D H 0.602806 0.679660 0.616811 0.089 Uiso 0.465(2) 1 calc R U P C 6
C76A C 0.4127(3) 0.5942(3) 0.7130(3) 0.0650(12) Uani 0.465(2) 1 d D U P C 6
H76C H 0.353499 0.615728 0.691350 0.078 Uiso 0.465(2) 1 calc R U P C 6
H76D H 0.413101 0.621944 0.752257 0.078 Uiso 0.465(2) 1 calc R U P C 6
O13 O 0.4978(2) 0.37260(19) 0.58724(14) 0.0411(7) Uani 0.465(2) 1 d D U P C 6
C85A C 0.4324(3) 0.3522(2) 0.6405(2) 0.0535(10) Uani 0.465(2) 1 d D U P C 6
H85C H 0.447486 0.297299 0.652004 0.064 Uiso 0.465(2) 1 calc R U P C 6
H85D H 0.367958 0.365708 0.625003 0.064 Uiso 0.465(2) 1 calc R U P C 6
C75A C 0.4143(5) 0.5036(3) 0.7401(3) 0.0758(17) Uani 0.465(2) 1 d D U P C 6
H75C H 0.468389 0.482659 0.767447 0.091 Uiso 0.465(2) 1 calc R U P C 6
H75D H 0.355021 0.497932 0.767882 0.091 Uiso 0.465(2) 1 calc R U P C 6
O1A O 0.4229(2) 0.46909(17) 0.68446(16) 0.0513(8) Uani 0.465(2) 1 d D U P C 6
C86A C 0.4338(5) 0.3888(3) 0.7004(2) 0.0593(16) Uani 0.465(2) 1 d D U P C 6
H86C H 0.381877 0.377867 0.734020 0.071 Uiso 0.465(2) 1 calc R U P C 6
H86D H 0.494368 0.368737 0.720700 0.071 Uiso 0.465(2) 1 calc R U P C 6
C84A C 0.4920(4) 0.3423(3) 0.5265(2) 0.0447(13) Uani 0.465(2) 1 d D U P C 6
H84C H 0.486050 0.289333 0.536784 0.054 Uiso 0.465(2) 1 calc R U P C 6
H84D H 0.434983 0.370219 0.504925 0.054 Uiso 0.465(2) 1 calc R U P C 6
C83A C 0.5733(3) 0.34694(19) 0.4817(2) 0.0453(9) Uani 0.465(2) 1 d D U P C 6
H83C H 0.570620 0.321742 0.441277 0.054 Uiso 0.465(2) 1 calc R U P C 6
H83D H 0.630488 0.320861 0.504061 0.054 Uiso 0.465(2) 1 calc R U P C 6
C39A C 0.8059(8) 0.7480(2) 0.9374(5) 0.0582(18) Uani 0.555(7) 1 d D . P A 2
H39C H 0.873143 0.724439 0.927637 0.070 Uiso 0.555(7) 1 calc R U P A 2
H39D H 0.780426 0.720982 0.978880 0.070 Uiso 0.555(7) 1 calc R U P A 2
C42 C 0.8561(8) 0.6627(7) 0.7348(5) 0.051(3) Uani 0.445(7) 1 d D . P A 1
H42C H 0.852227 0.612324 0.724161 0.061 Uiso 0.445(7) 1 calc R U P A 1
H42D H 0.894502 0.656932 0.773731 0.061 Uiso 0.445(7) 1 calc R U P A 1

loop_
_atom_site_aniso_label
_atom_site_aniso_U_11
_atom_site_aniso_U_22
_atom_site_aniso_U_33
_atom_site_aniso_U_23
_atom_site_aniso_U_13
_atom_site_aniso_U_12
P2 0.0329(2) 0.0234(2) 0.0514(3) -0.00016(19) -0.0144(2) -0.00408(17)
P1 0.0252(2) 0.0331(2) 0.0537(3) -0.0186(2) -0.0040(2) -0.00234(18)
Na1 0.0283(4) 0.0487(4) 0.0466(4) -0.0058(3) -0.0061(3) -0.0099(3)
O3 0.0417(8) 0.0573(9) 0.0499(8) -0.0092(7) -0.0100(7) -0.0053(7)
O4 0.0401(8) 0.0596(9) 0.0433(8) -0.0120(7) -0.0003(6) -0.0103(7)
O2 0.0443(8) 0.0542(9) 0.0512(9) -0.0125(7) 0.0025(7) -0.0058(7)
O1 0.0433(9) 0.0529(9) 0.0816(12) -0.0078(8) 0.0059(8) -0.0077(7)
N2 0.0333(9) 0.0370(9) 0.0537(10) 0.0092(7) -0.0151(8) -0.0080(7)
C50 0.0263(8) 0.0256(8) 0.0276(8) -0.0027(6) -0.0047(6) -0.0071(6)
C3 0.0244(8) 0.0250(8) 0.0260(8) -0.0019(6) -0.0024(6) -0.0081(6)
C46 0.0295(8) 0.0266(8) 0.0307(8) -0.0013(7) -0.0061(7) -0.0093(7)
C2 0.0242(8) 0.0262(8) 0.0250(8) -0.0031(6) -0.0006(6) -0.0056(6)
N1 0.0268(9) 0.0400(9) 0.0630(11) -0.0102(8) -0.0069(7) -0.0016(7)
C45 0.0275(8) 0.0243(8) 0.0262(8) 0.0006(6) -0.0037(6) -0.0065(6)
C51 0.0272(8) 0.0204(7) 0.0335(9) -0.0017(6) -0.0080(7) -0.0045(6)
C56 0.0302(9) 0.0287(8) 0.0348(9) -0.0060(7) -0.0072(7) -0.0041(7)
C20 0.0251(8) 0.0257(8) 0.0332(9) -0.0082(7) -0.0041(7) -0.0052(6)
C7 0.0264(8) 0.0283(8) 0.0251(8) -0.0039(6) 0.0002(6) -0.0102(6)
C4 0.0300(9) 0.0241(8) 0.0374(9) -0.0075(7) -0.0030(7) -0.0064(7)
C49 0.0371(10) 0.0248(8) 0.0430(10) -0.0082(7) -0.0126(8) -0.0036(7)
C8 0.0203(8) 0.0326(9) 0.0404(9) -0.0121(7) -0.0009(7) -0.0083(7)
C5 0.0248(8) 0.0286(8) 0.0425(10) -0.0080(7) -0.0027(7) -0.0015(7)
C25 0.0272(9) 0.0280(8) 0.0429(10) -0.0072(7) -0.0028(7) -0.0075(7)
C6 0.0225(8) 0.0336(9) 0.0360(9) -0.0053(7) -0.0027(7) -0.0093(7)
C21 0.0334(9) 0.0384(9) 0.0334(9) -0.0091(7) -0.0066(7) -0.0060(8)
C63 0.0319(9) 0.0247(8) 0.0485(11) 0.0012(7) -0.0166(8) -0.0083(7)
C47 0.0305(9) 0.0327(9) 0.0424(10) -0.0046(7) -0.0150(8) -0.0070(7)
C44 0.0289(9) 0.0268(8) 0.0418(10) 0.0060(7) -0.0042(8) -0.0058(7)
C48 0.0357(10) 0.0274(9) 0.0508(11) -0.0052(8) -0.0197(8) 0.0018(7)
C52 0.0332(9) 0.0253(8) 0.0378(9) -0.0021(7) -0.0033(7) -0.0096(7)
C55 0.0359(10) 0.0399(10) 0.0401(10) -0.0126(8) -0.0112(8) -0.0046(8)
C9 0.0289(9) 0.0481(11) 0.0415(10) -0.0179(8) -0.0025(8) -0.0125(8)
C1 0.0288(10) 0.0302(9) 0.0402(10) -0.0068(7) -0.0029(7) -0.0011(7)
C64 0.0499(12) 0.0294(9) 0.0477(11) -0.0041(8) -0.0224(9) -0.0075(8)
C13 0.0323(9) 0.0315(9) 0.0520(11) -0.0131(8) 0.0043(8) -0.0105(7)
C26 0.0453(11) 0.0487(11) 0.0301(9) -0.0010(8) -0.0076(8) -0.0112(9)
C53 0.0327(10) 0.0460(11) 0.0588(13) -0.0130(9) 0.0016(9) -0.0186(9)
C54 0.0346(10) 0.0552(12) 0.0584(13) -0.0205(10) -0.0131(9) -0.0155(9)
C24 0.0304(9) 0.0398(10) 0.0580(12) -0.0119(9) -0.0015(9) -0.0144(8)
C29 0.0330(9) 0.0388(10) 0.0479(11) 0.0071(8) -0.0057(8) -0.0156(8)
C10 0.0352(10) 0.0594(13) 0.0550(12) -0.0325(11) -0.0012(9) -0.0136(9)
C11 0.0339(10) 0.0463(12) 0.0810(16) -0.0377(11) 0.0022(10) -0.0129(9)
C22 0.0381(11) 0.0600(13) 0.0408(11) -0.0117(9) -0.0144(9) -0.0090(9)
C12 0.0373(11) 0.0333(10) 0.0778(16) -0.0195(10) 0.0085(10) -0.0158(8)
C23 0.0308(10) 0.0602(13) 0.0604(13) -0.0206(11) -0.0143(9) -0.0113(9)
C57 0.0443(11) 0.0416(10) 0.0369(10) -0.0017(8) 0.0042(8) -0.0159(9)
C68 0.0383(10) 0.0335(10) 0.0589(12) 0.0046(9) -0.0168(9) -0.0142(8)
C14 0.0534(13) 0.0644(14) 0.0335(10) -0.0126(9) -0.0047(9) -0.0280(11)
C69 0.0678(15) 0.0427(11) 0.0393(11) -0.0087(9) -0.0092(10) -0.0158(10)
C36 0.0507(13) 0.0448(12) 0.0646(14) -0.0139(10) -0.0210(11) -0.0052(10)
C17 0.0593(14) 0.0366(10) 0.0484(12) -0.0056(9) 0.0124(10) -0.0204(10)
C66 0.0855(19) 0.0319(11) 0.0901(19) -0.0016(12) -0.0434(16) -0.0262(12)
C65 0.0773(17) 0.0337(10) 0.0645(14) -0.0081(10) -0.0351(13) -0.0129(11)
C67 0.0629(15) 0.0376(11) 0.0840(18) 0.0106(11) -0.0225(13) -0.0279(11)
C72 0.0407(11) 0.0475(12) 0.0594(13) 0.0058(10) -0.0008(10) -0.0194(9)
C35 0.0610(15) 0.0412(11) 0.0623(14) -0.0038(10) -0.0081(11) -0.0051(10)
C34 0.0604(15) 0.0475(12) 0.0535(13) -0.0028(10) -0.0084(11) 0.0013(11)
C37 0.0496(13) 0.0623(14) 0.0523(13) -0.0235(11) -0.0179(10) -0.0005(11)
C27 0.0771(18) 0.0686(16) 0.0428(12) -0.0091(11) 0.0090(12) -0.0186(14)
C59 0.0542(14) 0.0743(16) 0.0488(13) -0.0194(12) 0.0097(11) -0.0101(12)
C38 0.0537(14) 0.100(2) 0.0386(11) -0.0049(12) -0.0077(10) -0.0259(14)
C19 0.0628(16) 0.0525(14) 0.0675(16) -0.0004(12) 0.0238(13) -0.0037(12)
C42A 0.040(4) 0.043(3) 0.108(6) -0.023(3) -0.031(4) -0.003(3)
C15 0.0714(17) 0.103(2) 0.0417(12) -0.0241(13) 0.0138(12) -0.0443(16)
C33 0.0525(14) 0.0615(15) 0.0747(17) -0.0086(13) 0.0189(13) -0.0116(12)
C43 0.0472(14) 0.0614(15) 0.094(2) -0.0274(15) 0.0105(13) -0.0090(12)
C16 0.089(2) 0.0747(18) 0.0529(14) 0.0002(13) -0.0286(14) -0.0317(16)
C18 0.0614(16) 0.0721(17) 0.0626(16) 0.0036(13) -0.0006(12) -0.0135(13)
C74 0.0558(15) 0.0700(16) 0.0558(14) 0.0106(12) 0.0024(11) -0.0124(12)
C28 0.0794(19) 0.0538(14) 0.0605(15) 0.0112(12) -0.0055(13) -0.0067(13)
C70 0.106(2) 0.0522(14) 0.0441(13) -0.0010(11) -0.0176(14) -0.0126(14)
C73 0.0460(14) 0.0718(18) 0.101(2) -0.0014(16) -0.0034(14) -0.0129(13)
C71 0.081(2) 0.0725(18) 0.0703(18) -0.0237(15) 0.0026(15) -0.0119(15)
C32 0.0558(15) 0.0726(17) 0.0779(18) -0.0194(14) 0.0196(14) -0.0125(13)
C39 0.045(6) 0.076(5) 0.050(6) 0.027(4) -0.009(3) -0.011(3)
C31 0.077(2) 0.115(3) 0.0407(13) 0.0135(15) 0.0017(13) 0.0087(18)
C30 0.0784(19) 0.0433(13) 0.111(2) 0.0210(14) -0.0481(18) -0.0230(13)
C58 0.150(3) 0.0593(17) 0.0477(15) 0.0110(13) 0.0153(18) -0.0078(19)
C61A 0.046(2) 0.114(6) 0.078(4) -0.057(4) 0.009(3) -0.015(3)
C62A 0.119(5) 0.091(4) 0.119(5) 0.025(4) 0.062(4) -0.025(4)
Na2 0.0340(4) 0.0369(4) 0.0652(5) 0.0108(4) -0.0163(4) -0.0059(3)
C40 0.062(4) 0.067(4) 0.050(3) 0.010(3) -0.005(3) -0.028(3)
O5A 0.048(2) 0.059(2) 0.048(2) 0.0056(19) -0.014(2) -0.0136(19)
C41 0.075(5) 0.048(3) 0.066(5) 0.008(3) -0.019(4) -0.022(3)
O5 0.048(3) 0.055(3) 0.047(2) 0.000(2) -0.005(2) -0.014(2)
O6A 0.071(5) 0.042(3) 0.049(4) -0.003(3) 0.002(3) -0.011(3)
O6 0.051(3) 0.050(4) 0.052(5) -0.001(4) -0.003(3) -0.014(3)
C41A 0.055(3) 0.056(3) 0.065(3) 0.003(2) -0.009(2) -0.030(3)
C40A 0.067(4) 0.061(3) 0.059(3) 0.015(2) -0.013(2) -0.026(3)
C61 0.038(5) 0.047(5) 0.077(9) -0.022(5) 0.015(6) -0.001(5)
C62 0.039(6) 0.058(6) 0.052(6) 0.007(5) 0.012(4) 0.000(5)
C60A 0.038(3) 0.068(3) 0.036(3) -0.0188(18) -0.0020(18) -0.0165(17)
C60 0.028(6) 0.040(5) 0.034(7) -0.009(3) 0.000(4) -0.010(4)
O9 0.0490(17) 0.0293(19) 0.068(3) 0.0009(18) -0.0208(17) 0.0005(14)
O8 0.048(2) 0.055(2) 0.080(2) -0.0014(18) 0.027(2) 0.0037(15)
O7 0.058(2) 0.0729(18) 0.068(3) -0.0019(17) 0.0008(19) -0.0204(17)
O11 0.0529(15) 0.0308(13) 0.0537(16) -0.0043(11) -0.0158(13) 0.0070(11)
O12 0.0496(17) 0.0427(16) 0.0466(14) 0.0077(11) -0.0113(13) -0.0055(14)
C83 0.066(3) 0.043(3) 0.0564(18) -0.0043(18) -0.019(2) -0.006(3)
C78 0.052(2) 0.064(3) 0.069(3) -0.012(2) -0.008(2) -0.024(2)
C79 0.0484(12) 0.1006(17) 0.018(2) 0.0100(13) -0.0018(11) -0.0232(11)
C81 0.039(2) 0.069(3) 0.056(3) -0.015(2) -0.011(2) 0.0122(17)
C77 0.067(3) 0.066(3) 0.067(3) -0.015(2) -0.005(2) -0.0071(17)
C85 0.018(2) 0.057(2) 0.0475(17) 0.0187(15) -0.0097(15) -0.004(2)
C76 0.085(4) 0.079(3) 0.070(2) -0.012(2) -0.007(3) -0.024(3)
C75 0.064(3) 0.089(3) 0.070(3) -0.016(3) 0.027(3) -0.021(2)
C86 0.063(3) 0.082(2) 0.0440(19) 0.0041(18) 0.004(2) -0.025(2)
C84 0.075(3) 0.035(2) 0.063(2) 0.0034(14) -0.022(2) -0.007(2)
C82 0.060(2) 0.046(2) 0.048(2) -0.0119(18) -0.0073(18) 0.0186(16)
O10 0.056(2) 0.055(2) 0.0351(15) -0.0020(15) 0.0032(14) 0.0048(15)
C80 0.035(3) 0.070(3) 0.042(2) 0.0034(15) -0.0186(19) 0.0096(17)
O14 0.0284(15) 0.0312(16) 0.0455(17) -0.0007(12) -0.0019(13) 0.0051(13)
O7A 0.039(3) 0.065(3) 0.049(2) 0.0002(19) -0.026(2) 0.006(2)
O3A 0.057(2) 0.078(3) 0.075(3) -0.026(2) 0.0078(18) -0.012(2)
O2A 0.0483(18) 0.031(2) 0.070(3) 0.003(2) -0.0092(19) -0.0126(15)
C77A 0.054(3) 0.074(4) 0.055(3) -0.013(2) -0.0213(17) 0.005(2)
C79A 0.0484(12) 0.1006(17) 0.018(2) 0.0100(13) -0.0018(11) -0.0232(11)
C82A 0.037(2) 0.039(2) 0.051(3) -0.0006(19) -0.0113(19) 0.0068(18)
C81A 0.028(2) 0.050(2) 0.048(2) 0.0050(16) -0.0033(17) -0.0017(18)
C80A 0.031(2) 0.069(3) 0.062(3) 0.0028(19) -0.0096(17) -0.0226(19)
C78A 0.085(4) 0.072(4) 0.084(4) -0.041(3) 0.007(3) -0.046(3)
C76A 0.053(3) 0.079(2) 0.055(3) -0.004(2) 0.000(2) 0.003(2)
O13 0.0294(15) 0.0383(17) 0.0561(16) 0.0083(13) -0.0093(12) -0.0126(13)
C85A 0.039(2) 0.052(2) 0.067(2) 0.0265(19) -0.0093(18) -0.019(2)
C75A 0.080(5) 0.087(3) 0.047(3) 0.005(2) 0.000(3) 0.001(3)
O1A 0.0333(16) 0.0740(17) 0.0415(16) 0.0097(14) -0.0071(13) -0.0065(15)
C86A 0.038(4) 0.075(2) 0.053(2) 0.021(2) -0.009(2) 0.001(3)
C84A 0.045(3) 0.024(3) 0.068(2) 0.0040(19) -0.0194(18) -0.010(3)
C83A 0.046(2) 0.027(2) 0.061(2) -0.0044(18) -0.0172(16) 0.0019(18)
C39A 0.046(5) 0.084(4) 0.041(4) 0.018(3) -0.012(2) -0.015(3)
C42 0.040(5) 0.044(4) 0.075(5) -0.003(4) -0.030(4) -0.012(3)

loop_
_atom_type_symbol
_atom_type_description
_atom_type_scat_dispersion_real
_atom_type_scat_dispersion_imag
_atom_type_scat_source
C C 0.0181 0.0091 'International Tables Vol C Tables 4.2.6.8 and 6.1.1.4'
H H 0.0000 0.0000 'International Tables Vol C Tables 4.2.6.8 and 6.1.1.4'
N N 0.0311 0.0180 'International Tables Vol C Tables 4.2.6.8 and 6.1.1.4'
Na Na 0.1353 0.1239 'International Tables Vol C Tables 4.2.6.8 and 6.1.1.4'
O O 0.0492 0.0322 'International Tables Vol C Tables 4.2.6.8 and 6.1.1.4'
P P 0.2955 0.4335 'International Tables Vol C Tables 4.2.6.8 and 6.1.1.4'

loop_
_geom_angle_atom_site_label_1
_geom_angle_atom_site_label_2
_geom_angle_atom_site_label_3
_geom_angle
_geom_angle_site_symmetry_1
_geom_angle_site_symmetry_3
_geom_angle_publ_flag
C44 P2 C45 105.29(8) . . ?
C1 P1 C2 106.36(8) . . ?
O4 Na1 O3 58.79(5) . . ?
O2 Na1 O3 60.84(5) . . ?
O2 Na1 O4 114.99(6) . . ?
O2 Na1 O1 61.90(5) . . ?
O2 Na1 O5A 165.73(13) . . ?
O1 Na1 O3 102.12(6) . . ?
O1 Na1 O4 110.52(6) . . ?
O1 Na1 O5A 106.00(12) . . ?
N1 Na1 O3 115.68(6) . . ?
N1 Na1 O4 129.25(6) . . ?
N1 Na1 O2 96.94(6) . . ?
N1 Na1 O1 119.32(7) . . ?
N1 Na1 O5A 95.82(12) . . ?
N1 Na1 O5 84.67(15) . . ?
N1 Na1 O6A 86.9(2) . . ?
N1 Na1 O6 80.5(3) . . ?
O5A Na1 O3 118.45(9) . . ?
O5A Na1 O4 60.28(9) . . ?
O5 Na1 O3 117.60(11) . . ?
O5 Na1 O4 63.17(11) . . ?
O5 Na1 O2 178.13(12) . . ?
O5 Na1 O1 118.12(15) . . ?
O5 Na1 O6 69.0(3) . . ?
O6A Na1 O3 157.2(2) . . ?
O6A Na1 O4 109.9(3) . . ?
O6A Na1 O2 116.4(3) . . ?
O6A Na1 O1 61.5(2) . . ?
O6A Na1 O5A 58.0(3) . . ?
O6 Na1 O3 162.3(3) . . ?
O6 Na1 O4 117.7(3) . . ?
O6 Na1 O2 112.2(3) . . ?
O6 Na1 O1 61.7(3) . . ?
C36 O3 Na1 118.61(13) . . ?
C36 O3 C35 111.90(19) . . ?
C35 O3 Na1 118.75(13) . . ?
C37 O4 Na1 118.33(13) . . ?
C38 O4 Na1 113.14(13) . . ?
C38 O4 C37 112.07(18) . . ?
C34 O2 Na1 111.69(13) . . ?
C34 O2 C33 113.65(19) . . ?
C33 O2 Na1 112.07(15) . . ?
C43 O1 Na1 117.64(14) . . ?
C43 O1 C32 109.9(2) . . ?
C32 O1 Na1 117.83(15) . . ?
C44 N2 Na2 146.12(14) . . ?
C45 C50 C51 123.87(15) . . ?
C49 C50 C45 120.41(15) . . ?
C49 C50 C51 115.71(14) . . ?
C2 C3 C20 122.50(15) . . ?
C4 C3 C2 120.41(15) . . ?
C4 C3 C20 117.08(14) . . ?
C45 C46 C63 122.25(15) . . ?
C47 C46 C45 121.53(15) . . ?
C47 C46 C63 116.23(15) . . ?
C3 C2 P1 130.05(13) . . ?
C3 C2 C7 116.71(15) . . ?
C7 C2 P1 113.23(12) . . ?
C1 N1 Na1 171.71(17) . . ?
C50 C45 P2 130.76(13) . . ?
C50 C45 C46 116.56(15) . . ?
C46 C45 P2 112.63(12) . . ?
C56 C51 C50 119.46(15) . . ?
C52 C51 C50 120.06(15) . . ?
C52 C51 C56 120.36(16) . . ?
C51 C56 C60A 121.6(3) . . ?
C51 C56 C60 122.1(6) . . ?
C55 C56 C51 118.68(17) . . ?
C55 C56 C60A 119.5(3) . . ?
C55 C56 C60 118.6(6) . . ?
C25 C20 C3 119.81(15) . . ?
C21 C20 C3 119.67(15) . . ?
C21 C20 C25 120.49(16) . . ?
C2 C7 C8 122.09(15) . . ?
C6 C7 C2 121.32(15) . . ?
C6 C7 C8 116.55(15) . . ?
C3 C4 H4 119.0 . . ?
C5 C4 C3 121.97(16) . . ?
C5 C4 H4 119.0 . . ?
C50 C49 H49 119.0 . . ?
C48 C49 C50 122.07(16) . . ?
C48 C49 H49 119.0 . . ?
C9 C8 C7 120.17(16) . . ?
C13 C8 C7 119.14(16) . . ?
C13 C8 C9 120.50(17) . . ?
C4 C5 H5 120.8 . . ?
C4 C5 C6 118.42(16) . . ?
C6 C5 H5 120.8 . . ?
C20 C25 C29 121.26(16) . . ?
C24 C25 C20 118.56(18) . . ?
C24 C25 C29 120.17(17) . . ?
C7 C6 C5 121.15(16) . . ?
C7 C6 H6 119.4 . . ?
C5 C6 H6 119.4 . . ?
C20 C21 C26 121.55(17) . . ?
C20 C21 C22 118.71(18) . . ?
C22 C21 C26 119.73(18) . . ?
C64 C63 C46 119.31(17) . . ?
C64 C63 C68 120.87(18) . . ?
C68 C63 C46 119.59(18) . . ?
C46 C47 H47 119.4 . . ?
C46 C47 C48 121.22(16) . . ?
C48 C47 H47 119.4 . . ?
N2 C44 P2 165.74(17) . . ?
C49 C48 C47 118.21(16) . . ?
C49 C48 H48 120.9 . . ?
C47 C48 H48 120.9 . . ?
C51 C52 C57 121.11(16) . . ?
C53 C52 C51 118.71(17) . . ?
C53 C52 C57 120.16(17) . . ?
C56 C55 H55 119.4 . . ?
C54 C55 C56 121.19(18) . . ?
C54 C55 H55 119.4 . . ?
C8 C9 C14 121.43(17) . . ?
C10 C9 C8 118.43(19) . . ?
C10 C9 C14 120.11(19) . . ?
N1 C1 P1 166.43(17) . . ?
C63 C64 C69 121.37(17) . . ?
C65 C64 C63 118.5(2) . . ?
C65 C64 C69 120.1(2) . . ?
C8 C13 C17 122.01(17) . . ?
C12 C13 C8 118.76(19) . . ?
C12 C13 C17 119.21(19) . . ?
C21 C26 H26 107.3 . . ?
C21 C26 C27 110.68(18) . . ?
C21 C26 C28 112.01(19) . . ?
C27 C26 H26 107.3 . . ?
C27 C26 C28 112.0(2) . . ?
C28 C26 H26 107.3 . . ?
C52 C53 H53 119.6 . . ?
C54 C53 C52 120.78(18) . . ?
C54 C53 H53 119.6 . . ?
C55 C54 C53 120.26(18) . . ?
C55 C54 H54 119.9 . . ?
C53 C54 H54 119.9 . . ?
C25 C24 H24 119.4 . . ?
C23 C24 C25 121.19(19) . . ?
C23 C24 H24 119.4 . . ?
C25 C29 H29 107.8 . . ?
C25 C29 C30 110.8(2) . . ?
C31 C29 C25 111.53(18) . . ?
C31 C29 H29 107.8 . . ?
C31 C29 C30 110.9(2) . . ?
C30 C29 H29 107.8 . . ?
C9 C10 H10 119.4 . . ?
C11 C10 C9 121.1(2) . . ?
C11 C10 H10 119.4 . . ?
C10 C11 H11 120.0 . . ?
C12 C11 C10 120.01(18) . . ?
C12 C11 H11 120.0 . . ?
C21 C22 H22 119.6 . . ?
C23 C22 C21 120.82(19) . . ?
C23 C22 H22 119.6 . . ?
C13 C12 H12 119.4 . . ?
C11 C12 C13 121.1(2) . . ?
C11 C12 H12 119.4 . . ?
C24 C23 H23 119.9 . . ?
C22 C23 C24 120.22(18) . . ?
C22 C23 H23 119.9 . . ?
C52 C57 H57 107.5 . . ?
C52 C57 C59 112.93(18) . . ?
C52 C57 C58 110.86(19) . . ?
C59 C57 H57 107.5 . . ?
C58 C57 H57 107.5 . . ?
C58 C57 C59 110.4(2) . . ?
C63 C68 C72 121.48(18) . . ?
C67 C68 C63 118.3(2) . . ?
C67 C68 C72 120.2(2) . . ?
C9 C14 H14 107.4 . . ?
C9 C14 C15 112.4(2) . . ?
C9 C14 C16 110.35(19) . . ?
C15 C14 H14 107.4 . . ?
C16 C14 H14 107.4 . . ?
C16 C14 C15 111.8(2) . . ?
C64 C69 H69 107.7 . . ?
C64 C69 C70 110.4(2) . . ?
C70 C69 H69 107.7 . . ?
C71 C69 C64 112.7(2) . . ?
C71 C69 H69 107.7 . . ?
C71 C69 C70 110.5(2) . . ?
O3 C36 H36A 110.1 . . ?
O3 C36 H36B 110.1 . . ?
O3 C36 C37 108.07(19) . . ?
H36A C36 H36B 108.4 . . ?
C37 C36 H36A 110.1 . . ?
C37 C36 H36B 110.1 . . ?
C13 C17 H17 107.6 . . ?
C13 C17 C19 110.9(2) . . ?
C13 C17 C18 112.1(2) . . ?
C19 C17 H17 107.6 . . ?
C18 C17 H17 107.6 . . ?
C18 C17 C19 110.9(2) . . ?
C65 C66 H66 120.0 . . ?
C67 C66 H66 120.0 . . ?
C67 C66 C65 120.1(2) . . ?
C64 C65 H65 119.5 . . ?
C66 C65 C64 121.0(2) . . ?
C66 C65 H65 119.5 . . ?
C68 C67 H67 119.4 . . ?
C66 C67 C68 121.1(2) . . ?
C66 C67 H67 119.4 . . ?
C68 C72 H72 107.5 . . ?
C68 C72 C74 111.8(2) . . ?
C68 C72 C73 111.7(2) . . ?
C74 C72 H72 107.5 . . ?
C73 C72 H72 107.5 . . ?
C73 C72 C74 110.6(2) . . ?
O3 C35 H35A 110.3 . . ?
O3 C35 H35B 110.3 . . ?
O3 C35 C34 107.0(2) . . ?
H35A C35 H35B 108.6 . . ?
C34 C35 H35A 110.3 . . ?
C34 C35 H35B 110.3 . . ?
O2 C34 C35 112.8(2) . . ?
O2 C34 H34A 109.0 . . ?
O2 C34 H34B 109.0 . . ?
C35 C34 H34A 109.0 . . ?
C35 C34 H34B 109.0 . . ?
H34A C34 H34B 107.8 . . ?
O4 C37 C36 109.21(18) . . ?
O4 C37 H37A 109.8 . . ?
O4 C37 H37B 109.8 . . ?
C36 C37 H37A 109.8 . . ?
C36 C37 H37B 109.8 . . ?
H37A C37 H37B 108.3 . . ?
C26 C27 H27A 109.5 . . ?
C26 C27 H27B 109.5 . . ?
C26 C27 H27C 109.5 . . ?
H27A C27 H27B 109.5 . . ?
H27A C27 H27C 109.5 . . ?
H27B C27 H27C 109.5 . . ?
C57 C59 H59A 109.5 . . ?
C57 C59 H59B 109.5 . . ?
C57 C59 H59C 109.5 . . ?
H59A C59 H59B 109.5 . . ?
H59A C59 H59C 109.5 . . ?
H59B C59 H59C 109.5 . . ?
O4 C38 H38C 109.4 . . ?
O4 C38 H38D 109.4 . . ?
O4 C38 H38A 110.7 . . ?
O4 C38 H38B 110.7 . . ?
O4 C38 C39 105.3(6) . . ?
O4 C38 C39A 111.0(6) . . ?
H38C C38 H38D 108.0 . . ?
H38A C38 H38B 108.8 . . ?
C39 C38 H38A 110.7 . . ?
C39 C38 H38B 110.7 . . ?
C39A C38 H38C 109.4 . . ?
C39A C38 H38D 109.4 . . ?
C17 C19 H19A 109.5 . . ?
C17 C19 H19B 109.5 . . ?
C17 C19 H19C 109.5 . . ?
H19A C19 H19B 109.5 . . ?
H19A C19 H19C 109.5 . . ?
H19B C19 H19C 109.5 . . ?
H42A C42A H42B 108.5 . . ?
C43 C42A H42A 110.2 . . ?
C43 C42A H42B 110.2 . . ?
O6A C42A H42A 110.2 . . ?
O6A C42A H42B 110.2 . . ?
O6A C42A C43 107.5(8) . . ?
C14 C15 H15A 109.5 . . ?
C14 C15 H15B 109.5 . . ?
C14 C15 H15C 109.5 . . ?
H15A C15 H15B 109.5 . . ?
H15A C15 H15C 109.5 . . ?
H15B C15 H15C 109.5 . . ?
O2 C33 H33A 110.0 . . ?
O2 C33 H33B 110.0 . . ?
O2 C33 C32 108.4(2) . . ?
H33A C33 H33B 108.4 . . ?
C32 C33 H33A 110.0 . . ?
C32 C33 H33B 110.0 . . ?
O1 C43 C42A 106.5(6) . . ?
O1 C43 H43C 110.4 . . ?
O1 C43 H43D 110.4 . . ?
O1 C43 H43A 109.2 . . ?
O1 C43 H43B 109.2 . . ?
O1 C43 C42 112.1(7) . . ?
C42A C43 H43C 110.4 . . ?
C42A C43 H43D 110.4 . . ?
H43C C43 H43D 108.6 . . ?
H43A C43 H43B 107.9 . . ?
C42 C43 H43A 109.2 . . ?
C42 C43 H43B 109.2 . . ?
C14 C16 H16A 109.5 . . ?
C14 C16 H16B 109.5 . . ?
C14 C16 H16C 109.5 . . ?
H16A C16 H16B 109.5 . . ?
H16A C16 H16C 109.5 . . ?
H16B C16 H16C 109.5 . . ?
C17 C18 H18A 109.5 . . ?
C17 C18 H18B 109.5 . . ?
C17 C18 H18C 109.5 . . ?
H18A C18 H18B 109.5 . . ?
H18A C18 H18C 109.5 . . ?
H18B C18 H18C 109.5 . . ?
C72 C74 H74A 109.5 . . ?
C72 C74 H74B 109.5 . . ?
C72 C74 H74C 109.5 . . ?
H74A C74 H74B 109.5 . . ?
H74A C74 H74C 109.5 . . ?
H74B C74 H74C 109.5 . . ?
C26 C28 H28A 109.5 . . ?
C26 C28 H28B 109.5 . . ?
C26 C28 H28C 109.5 . . ?
H28A C28 H28B 109.5 . . ?
H28A C28 H28C 109.5 . . ?
H28B C28 H28C 109.5 . . ?
C69 C70 H70A 109.5 . . ?
C69 C70 H70B 109.5 . . ?
C69 C70 H70C 109.5 . . ?
H70A C70 H70B 109.5 . . ?
H70A C70 H70C 109.5 . . ?
H70B C70 H70C 109.5 . . ?
C72 C73 H73A 109.5 . . ?
C72 C73 H73B 109.5 . . ?
C72 C73 H73C 109.5 . . ?
H73A C73 H73B 109.5 . . ?
H73A C73 H73C 109.5 . . ?
H73B C73 H73C 109.5 . . ?
C69 C71 H71A 109.5 . . ?
C69 C71 H71B 109.5 . . ?
C69 C71 H71C 109.5 . . ?
H71A C71 H71B 109.5 . . ?
H71A C71 H71C 109.5 . . ?
H71B C71 H71C 109.5 . . ?
O1 C32 C33 107.6(2) . . ?
O1 C32 H32A 110.2 . . ?
O1 C32 H32B 110.2 . . ?
C33 C32 H32A 110.2 . . ?
C33 C32 H32B 110.2 . . ?
H32A C32 H32B 108.5 . . ?
C38 C39 H39A 109.4 . . ?
C38 C39 H39B 109.4 . . ?
H39A C39 H39B 108.0 . . ?
O5 C39 C38 111.1(4) . . ?
O5 C39 H39A 109.4 . . ?
O5 C39 H39B 109.4 . . ?
C29 C31 H31A 109.5 . . ?
C29 C31 H31B 109.5 . . ?
C29 C31 H31C 109.5 . . ?
H31A C31 H31B 109.5 . . ?
H31A C31 H31C 109.5 . . ?
H31B C31 H31C 109.5 . . ?
C29 C30 H30A 109.5 . . ?
C29 C30 H30B 109.5 . . ?
C29 C30 H30C 109.5 . . ?
H30A C30 H30B 109.5 . . ?
H30A C30 H30C 109.5 . . ?
H30B C30 H30C 109.5 . . ?
C57 C58 H58A 109.5 . . ?
C57 C58 H58B 109.5 . . ?
C57 C58 H58C 109.5 . . ?
H58A C58 H58B 109.5 . . ?
H58A C58 H58C 109.5 . . ?
H58B C58 H58C 109.5 . . ?
H61A C61A H61B 109.5 . . ?
H61A C61A H61C 109.5 . . ?
H61B C61A H61C 109.5 . . ?
C60A C61A H61A 109.5 . . ?
C60A C61A H61B 109.5 . . ?
C60A C61A H61C 109.5 . . ?
H62A C62A H62B 109.5 . . ?
H62A C62A H62C 109.5 . . ?
H62B C62A H62C 109.5 . . ?
C60A C62A H62A 109.5 . . ?
C60A C62A H62B 109.5 . . ?
C60A C62A H62C 109.5 . . ?
N2 Na2 O9 84.89(10) . . ?
N2 Na2 O7 77.72(10) . . ?
N2 Na2 O11 165.97(8) . 2_666 ?
N2 Na2 O12 86.57(7) . . ?
N2 Na2 O14 171.53(8) . . ?
N2 Na2 O7A 85.76(11) . . ?
N2 Na2 O3A 103.14(12) . . ?
N2 Na2 O2A 76.36(13) . . ?
N2 Na2 O13 85.57(8) . . ?
N2 Na2 O1A 90.20(9) . . ?
O7 Na2 O9 107.92(9) . . ?
O11 Na2 O9 85.01(11) 2_666 . ?
O11 Na2 O7 114.75(11) 2_666 . ?
O11 Na2 O12 104.70(9) 2_666 . ?
O12 Na2 O9 168.24(10) . . ?
O12 Na2 O7 62.21(8) . . ?
O10 Na2 N2 81.38(12) . . ?
O10 Na2 O9 65.18(9) . . ?
O10 Na2 O7 158.57(14) . . ?
O10 Na2 O12 121.39(10) . . ?
O14 Na2 O7A 102.70(12) . . ?
O14 Na2 O3A 72.46(13) . . ?
O14 Na2 O13 91.60(10) . . ?
O3A Na2 O7A 124.12(11) . . ?
O2A Na2 O14 107.75(13) . . ?
O2A Na2 O7A 61.65(10) . . ?
O2A Na2 O3A 67.23(10) . . ?
O2A Na2 O13 159.02(12) . . ?
O13 Na2 O7A 107.00(10) . . ?
O13 Na2 O3A 128.44(9) . . ?
O1A Na2 O14 81.35(10) . . ?
O1A Na2 O7A 172.52(11) . . ?
O1A Na2 O3A 62.97(10) . . ?
O1A Na2 O2A 123.43(11) . . ?
O1A Na2 O13 66.34(10) . . ?
H40A C40 H40B 107.8 . . ?
C41 C40 H40A 109.1 . . ?
C41 C40 H40B 109.1 . . ?
O5 C40 H40A 109.1 . . ?
O5 C40 H40B 109.1 . . ?
O5 C40 C41 112.6(5) . . ?
C40A O5A Na1 118.8(3) . . ?
C39A O5A Na1 120.5(5) . . ?
C39A O5A C40A 111.1(4) . . ?
C40 C41 H41A 111.6 . . ?
C40 C41 H41B 111.6 . . ?
C40 C41 O6 101.0(6) . . ?
H41A C41 H41B 109.4 . . ?
O6 C41 H41A 111.6 . . ?
O6 C41 H41B 111.6 . . ?
C39 O5 Na1 112.0(7) . . ?
C39 O5 C40 117.6(5) . . ?
C40 O5 Na1 109.5(4) . . ?
C42A O6A Na1 112.3(9) . . ?
C42A O6A C41A 131.8(10) . . ?
C41A O6A Na1 109.1(6) . . ?
C41 O6 Na1 108.6(8) . . ?
C42 O6 Na1 114.4(12) . . ?
C42 O6 C41 89.7(8) . . ?
O6A C41A H41C 111.8 . . ?
O6A C41A H41D 111.8 . . ?
O6A C41A C40A 100.1(6) . . ?
H41C C41A H41D 109.5 . . ?
C40A C41A H41C 111.8 . . ?
C40A C41A H41D 111.8 . . ?
O5A C40A C41A 108.2(4) . . ?
O5A C40A H40C 110.1 . . ?
O5A C40A H40D 110.1 . . ?
C41A C40A H40C 110.1 . . ?
C41A C40A H40D 110.1 . . ?
H40C C40A H40D 108.4 . . ?
H61D C61 H61E 109.5 . . ?
H61D C61 H61F 109.5 . . ?
H61E C61 H61F 109.5 . . ?
C60 C61 H61D 109.5 . . ?
C60 C61 H61E 109.5 . . ?
C60 C61 H61F 109.5 . . ?
H62D C62 H62E 109.5 . . ?
H62D C62 H62F 109.5 . . ?
H62E C62 H62F 109.5 . . ?
C60 C62 H62D 109.5 . . ?
C60 C62 H62E 109.5 . . ?
C60 C62 H62F 109.5 . . ?
C56 C60A H60A 107.6 . . ?
C61A C60A C56 112.6(4) . . ?
C61A C60A H60A 107.6 . . ?
C62A C60A C56 110.4(4) . . ?
C62A C60A C61A 110.8(5) . . ?
C62A C60A H60A 107.6 . . ?
C56 C60 H60 107.0 . . ?
C61 C60 C56 113.2(9) . . ?
C61 C60 H60 107.0 . . ?
C62 C60 C56 111.6(8) . . ?
C62 C60 C61 110.6(9) . . ?
C62 C60 H60 107.0 . . ?
C78 O9 Na2 119.1(3) . . ?
C78 O9 C79 114.3(3) . . ?
C79 O9 Na2 108.5(3) . . ?
C77 O8 Na2 114.5(2) . . ?
C77 O8 C76 111.8(4) . . ?
C76 O8 Na2 112.3(3) . . ?
C75 O7 Na2 122.4(2) . . ?
C86 O7 Na2 117.1(2) . . ?
C86 O7 C75 113.8(3) . . ?
Na2 O11 Na2 110.82(9) 2_666 . ?
C83 O11 Na2 109.4(2) . . ?
C83 O11 C82 113.6(3) . . ?
C82 O11 Na2 102.0(2) . . ?
C85 O12 Na2 107.5(2) . . ?
C84 O12 Na2 108.9(3) . . ?
C84 O12 C85 113.1(3) . . ?
O11 C83 H83A 108.6 . . ?
O11 C83 H83B 108.6 . . ?
O11 C83 C84 114.8(3) . . ?
H83A C83 H83B 107.5 . . ?
C84 C83 H83A 108.6 . . ?
C84 C83 H83B 108.6 . . ?
O9 C78 H78A 110.5 . . ?
O9 C78 H78B 110.5 . . ?
O9 C78 C77 106.1(3) . . ?
H78A C78 H78B 108.7 . . ?
C77 C78 H78A 110.5 . . ?
C77 C78 H78B 110.5 . . ?
O9 C79 H79A 109.8 . . ?
O9 C79 H79B 109.8 . . ?
O9 C79 C80 109.4(3) . . ?
H79A C79 H79B 108.2 . . ?
C80 C79 H79A 109.8 . . ?
C80 C79 H79B 109.8 . . ?
H81A C81 H81B 107.9 . . ?
C82 C81 H81A 109.1 . . ?
C82 C81 H81B 109.1 . . ?
O10 C81 H81A 109.1 . . ?
O10 C81 H81B 109.1 . . ?
O10 C81 C82 112.4(3) . . ?
O8 C77 C78 112.3(3) . . ?
O8 C77 H77A 109.1 . . ?
O8 C77 H77B 109.1 . . ?
C78 C77 H77A 109.1 . . ?
C78 C77 H77B 109.1 . . ?
H77A C77 H77B 107.9 . . ?
O12 C85 H85A 109.6 . . ?
O12 C85 H85B 109.6 . . ?
O12 C85 C86 110.5(3) . . ?
H85A C85 H85B 108.1 . . ?
C86 C85 H85A 109.6 . . ?
C86 C85 H85B 109.6 . . ?
O8 C76 H76A 110.1 . . ?
O8 C76 H76B 110.1 . . ?
O8 C76 C75 107.8(3) . . ?
H76A C76 H76B 108.5 . . ?
C75 C76 H76A 110.1 . . ?
C75 C76 H76B 110.1 . . ?
O7 C75 C76 106.6(3) . . ?
O7 C75 H75A 110.4 . . ?
O7 C75 H75B 110.4 . . ?
C76 C75 H75A 110.4 . . ?
C76 C75 H75B 110.4 . . ?
H75A C75 H75B 108.6 . . ?
O7 C86 C85 110.9(3) . . ?
O7 C86 H86A 109.5 . . ?
O7 C86 H86B 109.5 . . ?
C85 C86 H86A 109.5 . . ?
C85 C86 H86B 109.5 . . ?
H86A C86 H86B 108.0 . . ?
O12 C84 C83 108.4(3) . . ?
O12 C84 H84A 110.0 . . ?
O12 C84 H84B 110.0 . . ?
C83 C84 H84A 110.0 . . ?
C83 C84 H84B 110.0 . . ?
H84A C84 H84B 108.4 . . ?
O11 C82 C81 109.4(3) . . ?
O11 C82 H82A 109.8 . . ?
O11 C82 H82B 109.8 . . ?
C81 C82 H82A 109.8 . . ?
C81 C82 H82B 109.8 . . ?
H82A C82 H82B 108.2 . . ?
C81 O10 Na2 118.1(3) . . ?
C80 O10 Na2 121.3(3) . . ?
C80 O10 C81 114.9(4) . . ?
C79 C80 H80A 107.6 . . ?
C79 C80 H80B 107.6 . . ?
O10 C80 C79 118.7(4) . . ?
O10 C80 H80A 107.6 . . ?
O10 C80 H80B 107.6 . . ?
H80A C80 H80B 107.1 . . ?
C82A O14 Na2 108.7(3) 2_666 . ?
C82A O14 C83A 115.4(3) 2_666 2_666 ?
C83A O14 Na2 116.7(2) 2_666 . ?
C81A O7A Na2 115.1(3) . . ?
C81A O7A C80A 109.9(4) . . ?
C80A O7A Na2 107.5(3) . . ?
C77A O3A Na2 106.9(3) . . ?
C76A O3A Na2 118.7(3) . . ?
C76A O3A C77A 118.0(5) . . ?
C79A O2A Na2 121.4(3) . . ?
C79A O2A C78A 121.8(5) . . ?
C78A O2A Na2 116.3(3) . . ?
O3A C77A H77C 109.5 . . ?
O3A C77A H77D 109.5 . . ?
H77C C77A H77D 108.1 . . ?
C78A C77A O3A 110.6(4) . . ?
C78A C77A H77C 109.5 . . ?
C78A C77A H77D 109.5 . . ?
O2A C79A H79C 106.5 . . ?
O2A C79A H79D 106.5 . . ?
O2A C79A C80A 123.5(4) . . ?
H79C C79A H79D 106.5 . . ?
C80A C79A H79C 106.5 . . ?
C80A C79A H79D 106.5 . . ?
O14 C82A H82C 107.8 2_666 . ?
O14 C82A H82D 107.8 2_666 . ?
O14 C82A C81A 118.1(4) 2_666 . ?
H82C C82A H82D 107.1 . . ?
C81A C82A H82C 107.8 . . ?
C81A C82A H82D 107.8 . . ?
O7A C81A C82A 103.5(4) . . ?
O7A C81A H81C 111.1 . . ?
O7A C81A H81D 111.1 . . ?
C82A C81A H81C 111.1 . . ?
C82A C81A H81D 111.1 . . ?
H81C C81A H81D 109.0 . . ?
O7A C80A H80C 110.1 . . ?
O7A C80A H80D 110.1 . . ?
C79A C80A O7A 108.0(4) . . ?
C79A C80A H80C 110.1 . . ?
C79A C80A H80D 110.1 . . ?
H80C C80A H80D 108.4 . . ?
O2A C78A H78C 107.9 . . ?
O2A C78A H78D 107.9 . . ?
C77A C78A O2A 117.8(5) . . ?
C77A C78A H78C 107.9 . . ?
C77A C78A H78D 107.9 . . ?
H78C C78A H78D 107.2 . . ?
O3A C76A H76C 109.1 . . ?
O3A C76A H76D 109.1 . . ?
O3A C76A C75A 112.5(4) . . ?
H76C C76A H76D 107.8 . . ?
C75A C76A H76C 109.1 . . ?
C75A C76A H76D 109.1 . . ?
C85A O13 Na2 114.7(2) . . ?
C84A O13 Na2 127.3(2) . . ?
C84A O13 C85A 113.2(3) . . ?
O13 C85A H85C 109.1 . . ?
O13 C85A H85D 109.1 . . ?
O13 C85A C86A 112.4(3) . . ?
H85C C85A H85D 107.9 . . ?
C86A C85A H85C 109.1 . . ?
C86A C85A H85D 109.1 . . ?
C76A C75A H75C 110.6 . . ?
C76A C75A H75D 110.6 . . ?
H75C C75A H75D 108.8 . . ?
O1A C75A C76A 105.5(4) . . ?
O1A C75A H75C 110.6 . . ?
O1A C75A H75D 110.6 . . ?
C75A O1A Na2 115.4(3) . . ?
C75A O1A C86A 111.3(4) . . ?
C86A O1A Na2 107.6(3) . . ?
C85A C86A H86C 109.4 . . ?
C85A C86A H86D 109.4 . . ?
O1A C86A C85A 111.1(4) . . ?
O1A C86A H86C 109.4 . . ?
O1A C86A H86D 109.4 . . ?
H86C C86A H86D 108.0 . . ?
O13 C84A H84C 109.5 . . ?
O13 C84A H84D 109.5 . . ?
H84C C84A H84D 108.1 . . ?
C83A C84A O13 110.6(4) . . ?
C83A C84A H84C 109.5 . . ?
C83A C84A H84D 109.5 . . ?
O14 C83A H83C 109.5 2_666 . ?
O14 C83A H83D 109.5 2_666 . ?
C84A C83A H83C 109.5 . . ?
C84A C83A H83D 109.5 . . ?
H83C C83A H83D 108.1 . . ?
C38 C39A H39C 110.4 . . ?
C38 C39A H39D 110.4 . . ?
O5A C39A C38 106.7(4) . . ?
O5A C39A H39C 110.4 . . ?
O5A C39A H39D 110.4 . . ?
H39C C39A H39D 108.6 . . ?
C43 C42 H42C 110.3 . . ?
C43 C42 H42D 110.3 . . ?
O6 C42 C43 107.2(9) . . ?
O6 C42 H42C 110.3 . . ?
O6 C42 H42D 110.3 . . ?
H42C C42 H42D 108.5 . . ?

loop_
_geom_bond_atom_site_label_1
_geom_bond_atom_site_label_2
_geom_bond_distance
_geom_bond_site_symmetry_2
_geom_bond_publ_flag
P2 C45 1.8190(17) . ?
P2 C44 1.7616(19) . ?
P1 C2 1.8214(17) . ?
P1 C1 1.7665(19) . ?
Na1 O3 2.7894(18) . ?
Na1 O4 2.7637(17) . ?
Na1 O2 2.6490(18) . ?
Na1 O1 2.6616(19) . ?
Na1 N1 2.3883(18) . ?
Na1 O5A 2.699(4) . ?
Na1 O5 2.512(6) . ?
Na1 O6A 2.648(15) . ?
Na1 O6 2.625(19) . ?
O3 C36 1.412(3) . ?
O3 C35 1.424(3) . ?
O4 C37 1.425(3) . ?
O4 C38 1.423(3) . ?
O2 C34 1.426(3) . ?
O2 C33 1.427(3) . ?
O1 C43 1.404(3) . ?
O1 C32 1.436(4) . ?
N2 C44 1.160(3) . ?
N2 Na2 2.4172(17) . ?
C50 C45 1.414(2) . ?
C50 C51 1.494(2) . ?
C50 C49 1.394(2) . ?
C3 C2 1.414(2) . ?
C3 C20 1.496(2) . ?
C3 C4 1.395(2) . ?
C46 C45 1.422(2) . ?
C46 C63 1.503(2) . ?
C46 C47 1.383(3) . ?
C2 C7 1.424(2) . ?
N1 C1 1.164(3) . ?
C51 C56 1.406(2) . ?
C51 C52 1.406(3) . ?
C56 C55 1.389(3) . ?
C56 C60A 1.526(3) . ?
C56 C60 1.526(3) . ?
C20 C25 1.407(3) . ?
C20 C21 1.400(3) . ?
C7 C8 1.501(2) . ?
C7 C6 1.383(2) . ?
C4 H4 0.9500 . ?
C4 C5 1.380(3) . ?
C49 H49 0.9500 . ?
C49 C48 1.383(3) . ?
C8 C9 1.403(3) . ?
C8 C13 1.399(3) . ?
C5 H5 0.9500 . ?
C5 C6 1.388(2) . ?
C25 C24 1.390(3) . ?
C25 C29 1.516(3) . ?
C6 H6 0.9500 . ?
C21 C26 1.519(3) . ?
C21 C22 1.401(3) . ?
C63 C64 1.402(3) . ?
C63 C68 1.403(3) . ?
C47 H47 0.9500 . ?
C47 C48 1.386(3) . ?
C48 H48 0.9500 . ?
C52 C53 1.397(3) . ?
C52 C57 1.516(3) . ?
C55 H55 0.9500 . ?
C55 C54 1.375(3) . ?
C9 C10 1.401(3) . ?
C9 C14 1.514(3) . ?
C64 C69 1.515(3) . ?
C64 C65 1.394(3) . ?
C13 C12 1.398(3) . ?
C13 C17 1.519(3) . ?
C26 H26 1.0000 . ?
C26 C27 1.526(3) . ?
C26 C28 1.528(3) . ?
C53 H53 0.9500 . ?
C53 C54 1.376(3) . ?
C54 H54 0.9500 . ?
C24 H24 0.9500 . ?
C24 C23 1.377(3) . ?
C29 H29 1.0000 . ?
C29 C31 1.515(4) . ?
C29 C30 1.518(3) . ?
C10 H10 0.9500 . ?
C10 C11 1.374(4) . ?
C11 H11 0.9500 . ?
C11 C12 1.371(4) . ?
C22 H22 0.9500 . ?
C22 C23 1.372(3) . ?
C12 H12 0.9500 . ?
C23 H23 0.9500 . ?
C57 H57 1.0000 . ?
C57 C59 1.523(3) . ?
C57 C58 1.523(3) . ?
C68 C67 1.396(3) . ?
C68 C72 1.512(3) . ?
C14 H14 1.0000 . ?
C14 C15 1.531(3) . ?
C14 C16 1.527(4) . ?
C69 H69 1.0000 . ?
C69 C70 1.535(3) . ?
C69 C71 1.513(4) . ?
C36 H36A 0.9900 . ?
C36 H36B 0.9900 . ?
C36 C37 1.487(4) . ?
C17 H17 1.0000 . ?
C17 C19 1.526(3) . ?
C17 C18 1.521(4) . ?
C66 H66 0.9500 . ?
C66 C65 1.376(4) . ?
C66 C67 1.376(4) . ?
C65 H65 0.9500 . ?
C67 H67 0.9500 . ?
C72 H72 1.0000 . ?
C72 C74 1.534(3) . ?
C72 C73 1.529(3) . ?
C35 H35A 0.9900 . ?
C35 H35B 0.9900 . ?
C35 C34 1.493(4) . ?
C34 H34A 0.9900 . ?
C34 H34B 0.9900 . ?
C37 H37A 0.9900 . ?
C37 H37B 0.9900 . ?
C27 H27A 0.9800 . ?
C27 H27B 0.9800 . ?
C27 H27C 0.9800 . ?
C59 H59A 0.9800 . ?
C59 H59B 0.9800 . ?
C59 H59C 0.9800 . ?
C38 H38C 0.9900 . ?
C38 H38D 0.9900 . ?
C38 H38A 0.9900 . ?
C38 H38B 0.9900 . ?
C38 C39 1.478(3) . ?
C38 C39A 1.478(3) . ?
C19 H19A 0.9800 . ?
C19 H19B 0.9800 . ?
C19 H19C 0.9800 . ?
C42A H42A 0.9900 . ?
C42A H42B 0.9900 . ?
C42A C43 1.478(3) . ?
C42A O6A 1.414(3) . ?
C15 H15A 0.9800 . ?
C15 H15B 0.9800 . ?
C15 H15C 0.9800 . ?
C33 H33A 0.9900 . ?
C33 H33B 0.9900 . ?
C33 C32 1.466(4) . ?
C43 H43C 0.9900 . ?
C43 H43D 0.9900 . ?
C43 H43A 0.9900 . ?
C43 H43B 0.9900 . ?
C43 C42 1.478(3) . ?
C16 H16A 0.9800 . ?
C16 H16B 0.9800 . ?
C16 H16C 0.9800 . ?
C18 H18A 0.9800 . ?
C18 H18B 0.9800 . ?
C18 H18C 0.9800 . ?
C74 H74A 0.9800 . ?
C74 H74B 0.9800 . ?
C74 H74C 0.9800 . ?
C28 H28A 0.9800 . ?
C28 H28B 0.9800 . ?
C28 H28C 0.9800 . ?
C70 H70A 0.9800 . ?
C70 H70B 0.9800 . ?
C70 H70C 0.9800 . ?
C73 H73A 0.9800 . ?
C73 H73B 0.9800 . ?
C73 H73C 0.9800 . ?
C71 H71A 0.9800 . ?
C71 H71B 0.9800 . ?
C71 H71C 0.9800 . ?
C32 H32A 0.9900 . ?
C32 H32B 0.9900 . ?
C39 H39A 0.9900 . ?
C39 H39B 0.9900 . ?
C39 O5 1.414(3) . ?
C31 H31A 0.9800 . ?
C31 H31B 0.9800 . ?
C31 H31C 0.9800 . ?
C30 H30A 0.9800 . ?
C30 H30B 0.9800 . ?
C30 H30C 0.9800 . ?
C58 H58A 0.9800 . ?
C58 H58B 0.9800 . ?
C58 H58C 0.9800 . ?
C61A H61A 0.9800 . ?
C61A H61B 0.9800 . ?
C61A H61C 0.9800 . ?
C61A C60A 1.521(4) . ?
C62A H62A 0.9800 . ?
C62A H62B 0.9800 . ?
C62A H62C 0.9800 . ?
C62A C60A 1.517(6) . ?
Na2 O9 2.687(5) . ?
Na2 O7 2.680(4) . ?
Na2 O11 2.609(3) 2_666 ?
Na2 O12 2.644(3) . ?
Na2 O10 2.405(4) . ?
Na2 O14 2.524(3) . ?
Na2 O7A 2.767(6) . ?
Na2 O3A 2.658(5) . ?
Na2 O2A 2.514(6) . ?
Na2 O13 2.566(3) . ?
Na2 O1A 2.500(3) . ?
C40 H40A 0.9900 . ?
C40 H40B 0.9900 . ?
C40 C41 1.496(5) . ?
C40 O5 1.414(3) . ?
O5A C40A 1.414(3) . ?
O5A C39A 1.414(3) . ?
C41 H41A 0.9900 . ?
C41 H41B 0.9900 . ?
C41 O6 1.649(17) . ?
O6A C41A 1.426(14) . ?
O6 C42 1.414(3) . ?
C41A H41C 0.9900 . ?
C41A H41D 0.9900 . ?
C41A C40A 1.496(5) . ?
C40A H40C 0.9900 . ?
C40A H40D 0.9900 . ?
C61 H61D 0.9800 . ?
C61 H61E 0.9800 . ?
C61 H61F 0.9800 . ?
C61 C60 1.521(5) . ?
C62 H62D 0.9800 . ?
C62 H62E 0.9800 . ?
C62 H62F 0.9800 . ?
C62 C60 1.517(6) . ?
C60A H60A 1.0000 . ?
C60 H60 1.0000 . ?
O9 C78 1.4083(17) . ?
O9 C79 1.4089(16) . ?
O8 C77 1.4072(17) . ?
O8 C76 1.4101(17) . ?
O7 C75 1.4076(16) . ?
O7 C86 1.4066(16) . ?
O11 C83 1.4079(17) . ?
O11 C82 1.4093(16) . ?
O12 C85 1.4087(16) . ?
O12 C84 1.4083(16) . ?
C83 H83A 0.9900 . ?
C83 H83B 0.9900 . ?
C83 C84 1.486(3) . ?
C78 H78A 0.9900 . ?
C78 H78B 0.9900 . ?
C78 C77 1.485(3) . ?
C79 H79A 0.9900 . ?
C79 H79B 0.9900 . ?
C79 C80 1.485(3) . ?
C81 H81A 0.9900 . ?
C81 H81B 0.9900 . ?
C81 C82 1.486(3) . ?
C81 O10 1.4094(17) . ?
C77 H77A 0.9900 . ?
C77 H77B 0.9900 . ?
C85 H85A 0.9900 . ?
C85 H85B 0.9900 . ?
C85 C86 1.484(3) . ?
C76 H76A 0.9900 . ?
C76 H76B 0.9900 . ?
C76 C75 1.485(3) . ?
C75 H75A 0.9900 . ?
C75 H75B 0.9900 . ?
C86 H86A 0.9900 . ?
C86 H86B 0.9900 . ?
C84 H84A 0.9900 . ?
C84 H84B 0.9900 . ?
C82 H82A 0.9900 . ?
C82 H82B 0.9900 . ?
O10 C80 1.294(6) . ?
C80 H80A 0.9900 . ?
C80 H80B 0.9900 . ?
O14 C82A 1.249(4) 2_666 ?
O14 C83A 1.502(4) 2_666 ?
O7A C81A 1.419(5) . ?
O7A C80A 1.484(5) . ?
O3A C77A 1.595(5) . ?
O3A C76A 1.152(5) . ?
O2A C79A 1.272(5) . ?
O2A C78A 1.413(5) . ?
C77A H77C 0.9900 . ?
C77A H77D 0.9900 . ?
C77A C78A 1.352(7) . ?
C79A H79C 0.9900 . ?
C79A H79D 0.9900 . ?
C79A C80A 1.451(5) . ?
C82A H82C 0.9900 . ?
C82A H82D 0.9900 . ?
C82A C81A 1.503(5) . ?
C81A H81C 0.9900 . ?
C81A H81D 0.9900 . ?
C80A H80C 0.9900 . ?
C80A H80D 0.9900 . ?
C78A H78C 0.9900 . ?
C78A H78D 0.9900 . ?
C76A H76C 0.9900 . ?
C76A H76D 0.9900 . ?
C76A C75A 1.682(6) . ?
O13 C85A 1.417(4) . ?
O13 C84A 1.416(4) . ?
C85A H85C 0.9900 . ?
C85A H85D 0.9900 . ?
C85A C86A 1.451(6) . ?
C75A H75C 0.9900 . ?
C75A H75D 0.9900 . ?
C75A O1A 1.330(5) . ?
O1A C86A 1.448(6) . ?
C86A H86C 0.9900 . ?
C86A H86D 0.9900 . ?
C84A H84C 0.9900 . ?
C84A H84D 0.9900 . ?
C84A C83A 1.413(6) . ?
C83A H83C 0.9900 . ?
C83A H83D 0.9900 . ?
C39A H39C 0.9900 . ?
C39A H39D 0.9900 . ?
C42 H42C 0.9900 . ?
C42 H42D 0.9900 . ?

loop_
_geom_torsion_atom_site_label_1
_geom_torsion_atom_site_label_2
_geom_torsion_atom_site_label_3
_geom_torsion_atom_site_label_4
_geom_torsion
_geom_torsion_site_symmetry_1
_geom_torsion_site_symmetry_2
_geom_torsion_site_symmetry_3
_geom_torsion_site_symmetry_4
_geom_torsion_publ_flag
P1 C2 C7 C8 2.2(2) . . . . ?
P1 C2 C7 C6 -179.96(13) . . . . ?
Na1 O3 C36 C37 -45.1(2) . . . . ?
Na1 O3 C35 C34 23.1(2) . . . . ?
Na1 O4 C37 C36 -45.9(2) . . . . ?
Na1 O4 C38 C39 35.1(5) . . . . ?
Na1 O4 C38 C39A 50.6(4) . . . . ?
Na1 O2 C34 C35 61.6(2) . . . . ?
Na1 O2 C33 C32 58.5(3) . . . . ?
Na1 O1 C43 C42A -40.7(5) . . . . ?
Na1 O1 C43 C42 -28.3(6) . . . . ?
Na1 O1 C32 C33 35.5(3) . . . . ?
Na1 O5A C40A C41A -22.5(6) . . . . ?
Na1 O5A C39A C38 41.3(11) . . . . ?
Na1 O6A C41A C40A -74.3(6) . . . . ?
Na1 O6 C42 C43 -55.7(13) . . . . ?
O3 C36 C37 O4 58.0(2) . . . . ?
O3 C35 C34 O2 -55.2(3) . . . . ?
O4 C38 C39 O5 -65.1(12) . . . . ?
O4 C38 C39A O5A -59.8(10) . . . . ?
O2 C33 C32 O1 -61.4(3) . . . . ?
O1 C43 C42 O6 54.5(13) . . . . ?
C50 C51 C56 C55 176.24(16) . . . . ?
C50 C51 C56 C60A -8.3(4) . . . . ?
C50 C51 C56 C60 5.1(6) . . . . ?
C50 C51 C52 C53 -175.34(16) . . . . ?
C50 C51 C52 C57 3.3(2) . . . . ?
C50 C49 C48 C47 0.0(3) . . . . ?
C3 C2 C7 C8 -176.74(15) . . . . ?
C3 C2 C7 C6 1.1(2) . . . . ?
C3 C20 C25 C24 178.75(16) . . . . ?
C3 C20 C25 C29 -1.9(3) . . . . ?
C3 C20 C21 C26 0.4(3) . . . . ?
C3 C20 C21 C22 -178.73(17) . . . . ?
C3 C4 C5 C6 1.1(3) . . . . ?
C46 C63 C64 C69 -7.2(3) . . . . ?
C46 C63 C64 C65 171.39(18) . . . . ?
C46 C63 C68 C67 -170.72(19) . . . . ?
C46 C63 C68 C72 7.8(3) . . . . ?
C46 C47 C48 C49 -0.2(3) . . . . ?
C2 P1 C1 N1 -177.1(8) . . . . ?
C2 C3 C20 C25 96.9(2) . . . . ?
C2 C3 C20 C21 -85.0(2) . . . . ?
C2 C3 C4 C5 -0.6(3) . . . . ?
C2 C7 C8 C9 -88.5(2) . . . . ?
C2 C7 C8 C13 96.5(2) . . . . ?
C2 C7 C6 C5 -0.6(3) . . . . ?
C45 P2 C44 N2 -171.8(7) . . . . ?
C45 C50 C51 C56 102.2(2) . . . . ?
C45 C50 C51 C52 -81.7(2) . . . . ?
C45 C50 C49 C48 -0.3(3) . . . . ?
C45 C46 C63 C64 96.6(2) . . . . ?
C45 C46 C63 C68 -89.0(2) . . . . ?
C45 C46 C47 C48 0.6(3) . . . . ?
C51 C50 C45 P2 5.2(3) . . . . ?
C51 C50 C45 C46 -177.68(15) . . . . ?
C51 C50 C49 C48 178.17(18) . . . . ?
C51 C56 C55 C54 -0.9(3) . . . . ?
C51 C56 C60A C61A 138.7(5) . . . . ?
C51 C56 C60A C62A -96.8(6) . . . . ?
C51 C56 C60 C61 118.2(11) . . . . ?
C51 C56 C60 C62 -116.2(11) . . . . ?
C51 C52 C53 C54 -0.9(3) . . . . ?
C51 C52 C57 C59 131.6(2) . . . . ?
C51 C52 C57 C58 -104.0(3) . . . . ?
C56 C51 C52 C53 0.7(3) . . . . ?
C56 C51 C52 C57 179.31(16) . . . . ?
C56 C55 C54 C53 0.7(3) . . . . ?
C20 C3 C2 P1 -0.5(2) . . . . ?
C20 C3 C2 C7 178.26(15) . . . . ?
C20 C3 C4 C5 -179.42(16) . . . . ?
C20 C25 C24 C23 -0.2(3) . . . . ?
C20 C25 C29 C31 -116.5(2) . . . . ?
C20 C25 C29 C30 119.5(2) . . . . ?
C20 C21 C26 C27 -113.1(2) . . . . ?
C20 C21 C26 C28 121.1(2) . . . . ?
C20 C21 C22 C23 0.1(3) . . . . ?
C7 C8 C9 C10 -173.78(17) . . . . ?
C7 C8 C9 C14 4.4(3) . . . . ?
C7 C8 C13 C12 173.22(17) . . . . ?
C7 C8 C13 C17 -5.2(3) . . . . ?
C4 C3 C2 P1 -179.21(13) . . . . ?
C4 C3 C2 C7 -0.5(2) . . . . ?
C4 C3 C20 C25 -84.4(2) . . . . ?
C4 C3 C20 C21 93.7(2) . . . . ?
C4 C5 C6 C7 -0.5(3) . . . . ?
C49 C50 C45 P2 -176.39(14) . . . . ?
C49 C50 C45 C46 0.7(2) . . . . ?
C49 C50 C51 C56 -76.2(2) . . . . ?
C49 C50 C51 C52 99.9(2) . . . . ?
C8 C7 C6 C5 177.31(16) . . . . ?
C8 C9 C10 C11 0.6(3) . . . . ?
C8 C9 C14 C15 128.3(2) . . . . ?
C8 C9 C14 C16 -106.3(2) . . . . ?
C8 C13 C12 C11 0.6(3) . . . . ?
C8 C13 C17 C19 117.3(2) . . . . ?
C8 C13 C17 C18 -118.1(2) . . . . ?
C25 C20 C21 C26 178.48(17) . . . . ?
C25 C20 C21 C22 -0.7(3) . . . . ?
C25 C24 C23 C22 -0.3(3) . . . . ?
C6 C7 C8 C9 93.6(2) . . . . ?
C6 C7 C8 C13 -81.4(2) . . . . ?
C21 C20 C25 C24 0.7(3) . . . . ?
C21 C20 C25 C29 180.00(17) . . . . ?
C21 C22 C23 C24 0.4(3) . . . . ?
C63 C46 C45 P2 -3.6(2) . . . . ?
C63 C46 C45 C50 178.78(16) . . . . ?
C63 C46 C47 C48 -179.06(18) . . . . ?
C63 C64 C69 C70 99.7(2) . . . . ?
C63 C64 C69 C71 -136.2(2) . . . . ?
C63 C64 C65 C66 0.3(3) . . . . ?
C63 C68 C67 C66 -1.7(3) . . . . ?
C63 C68 C72 C74 121.8(2) . . . . ?
C63 C68 C72 C73 -113.8(2) . . . . ?
C47 C46 C45 P2 176.79(14) . . . . ?
C47 C46 C45 C50 -0.8(2) . . . . ?
C47 C46 C63 C64 -83.8(2) . . . . ?
C47 C46 C63 C68 90.7(2) . . . . ?
C44 P2 C45 C50 -8.94(18) . . . . ?
C44 P2 C45 C46 173.87(12) . . . . ?
C52 C51 C56 C55 0.2(2) . . . . ?
C52 C51 C56 C60A 175.6(4) . . . . ?
C52 C51 C56 C60 -170.9(5) . . . . ?
C52 C53 C54 C55 0.2(3) . . . . ?
C55 C56 C60A C61A -45.9(5) . . . . ?
C55 C56 C60A C62A 78.6(5) . . . . ?
C55 C56 C60 C61 -52.9(13) . . . . ?
C55 C56 C60 C62 72.7(11) . . . . ?
C9 C8 C13 C12 -1.8(3) . . . . ?
C9 C8 C13 C17 179.83(19) . . . . ?
C9 C10 C11 C12 -1.8(3) . . . . ?
C1 P1 C2 C3 -7.70(18) . . . . ?
C1 P1 C2 C7 173.53(12) . . . . ?
C64 C63 C68 C67 3.6(3) . . . . ?
C64 C63 C68 C72 -177.80(19) . . . . ?
C13 C8 C9 C10 1.2(3) . . . . ?
C13 C8 C9 C14 179.32(19) . . . . ?
C26 C21 C22 C23 -179.0(2) . . . . ?
C53 C52 C57 C59 -49.8(3) . . . . ?
C53 C52 C57 C58 74.6(3) . . . . ?
C24 C25 C29 C31 62.8(3) . . . . ?
C24 C25 C29 C30 -61.2(3) . . . . ?
C29 C25 C24 C23 -179.52(19) . . . . ?
C10 C9 C14 C15 -53.6(3) . . . . ?
C10 C9 C14 C16 71.9(3) . . . . ?
C10 C11 C12 C13 1.1(3) . . . . ?
C22 C21 C26 C27 66.0(3) . . . . ?
C22 C21 C26 C28 -59.7(3) . . . . ?
C12 C13 C17 C19 -61.0(3) . . . . ?
C12 C13 C17 C18 63.5(3) . . . . ?
C57 C52 C53 C54 -179.5(2) . . . . ?
C68 C63 C64 C69 178.38(19) . . . . ?
C68 C63 C64 C65 -3.0(3) . . . . ?
C14 C9 C10 C11 -177.5(2) . . . . ?
C69 C64 C65 C66 179.0(2) . . . . ?
C36 O3 C35 C34 167.14(19) . . . . ?
C17 C13 C12 C11 179.1(2) . . . . ?
C65 C64 C69 C70 -78.9(3) . . . . ?
C65 C64 C69 C71 45.2(3) . . . . ?
C65 C66 C67 C68 -0.9(4) . . . . ?
C67 C68 C72 C74 -59.7(3) . . . . ?
C67 C68 C72 C73 64.8(3) . . . . ?
C67 C66 C65 C64 1.6(4) . . . . ?
C72 C68 C67 C66 179.7(2) . . . . ?
C35 O3 C36 C37 170.80(19) . . . . ?
C34 O2 C33 C32 -173.7(2) . . . . ?
C37 O4 C38 C39 172.0(4) . . . . ?
C37 O4 C38 C39A -172.5(4) . . . . ?
C38 O4 C37 C36 179.61(19) . . . . ?
C38 C39 O5 Na1 63.1(12) . . . . ?
C38 C39 O5 C40 -168.7(8) . . . . ?
C42A O6A C41A C40A 73.7(14) . . . . ?
C33 O2 C34 C35 -66.4(3) . . . . ?
C43 O1 C32 C33 174.0(2) . . . . ?
C43 C42A O6A Na1 -57.9(10) . . . . ?
C43 C42A O6A C41A 154.8(11) . . . . ?
C32 O1 C43 C42A -179.3(4) . . . . ?
C32 O1 C43 C42 -166.9(6) . . . . ?
Na2 N2 C44 P2 16.4(9) . . . . ?
Na2 O9 C78 C77 -60.1(5) . . . . ?
Na2 O9 C79 C80 41.4(4) . . . . ?
Na2 O8 C77 C78 -31.2(5) . . . . ?
Na2 O8 C76 C75 -49.2(4) . . . . ?
Na2 O7 C75 C76 -50.3(5) . . . . ?
Na2 O7 C86 C85 15.8(5) . . . . ?
Na2 O11 C83 C84 -31.8(4) . . . . ?
Na2 O11 C83 C84 -152.3(3) 2_666 . . . ?
Na2 O11 C82 C81 65.5(3) 2_666 . . . ?
Na2 O11 C82 C81 -53.6(3) . . . . ?
Na2 O12 C85 C86 63.7(4) . . . . ?
Na2 O12 C84 C83 -60.8(4) . . . . ?
Na2 O10 C80 C79 22.9(6) . . . . ?
Na2 O7A C81A C82A 64.6(4) . . . . ?
Na2 O7A C80A C79A -44.1(4) . . . . ?
Na2 O3A C77A C78A 43.1(6) . . . . ?
Na2 O3A C76A C75A 27.6(6) . . . . ?
Na2 O2A C79A C80A 3.6(8) . . . . ?
Na2 O2A C78A C77A 35.4(9) . . . . ?
Na2 O13 C85A C86A -18.0(5) . . . . ?
Na2 O13 C84A C83A 42.1(6) . . . . ?
Na2 O1A C86A C85A -59.1(5) . . . . ?
C40 C41 O6 Na1 43.0(7) . . . . ?
C40 C41 O6 C42 158.7(10) . . . . ?
C41 C40 O5 Na1 61.3(6) . . . . ?
C41 C40 O5 C39 -68.1(11) . . . . ?
C41 O6 C42 C43 -166.0(11) . . . . ?
O5 C40 C41 O6 -70.9(9) . . . . ?
O6A C42A C43 O1 64.4(10) . . . . ?
O6A C41A C40A O5A 61.0(7) . . . . ?
C40A O5A C39A C38 -173.1(6) . . . . ?
C60A C56 C55 C54 -176.4(4) . . . . ?
C60 C56 C55 C54 170.6(5) . . . . ?
O9 C78 C77 O8 57.5(6) . . . . ?
O9 C79 C80 O10 -45.6(6) . . . . ?
O8 C76 C75 O7 63.9(6) . . . . ?
O11 C83 C84 O12 65.1(5) . . . . ?
O12 C85 C86 O7 -53.8(6) . . . . ?
C83 O11 C82 C81 -171.3(3) . . . . ?
C78 O9 C79 C80 177.0(4) . . . . ?
C79 O9 C78 C77 169.3(4) . . . . ?
C81 O10 C80 C79 175.8(4) . . . . ?
C77 O8 C76 C75 -179.5(4) . . . . ?
C85 O12 C84 C83 179.8(4) . . . . ?
C76 O8 C77 C78 98.0(5) . . . . ?
C75 O7 C86 C85 167.8(4) . . . . ?
C86 O7 C75 C76 159.4(4) . . . . ?
C84 O12 C85 C86 -176.1(4) . . . . ?
C82 O11 C83 C84 81.5(5) . . . . ?
C82 C81 O10 Na2 -35.6(5) . . . . ?
C82 C81 O10 C80 170.7(4) . . . . ?
O10 C81 C82 O11 64.5(5) . . . . ?
O14 C82A C81A O7A -66.1(5) 2_666 . . . ?
O3A C77A C78A O2A -54.1(9) . . . . ?
O3A C76A C75A O1A -53.0(7) . . . . ?
O2A C79A C80A O7A 31.1(7) . . . . ?
C77A O3A C76A C75A -104.3(6) . . . . ?
C79A O2A C78A C77A -152.5(6) . . . . ?
C81A O7A C80A C79A -170.1(4) . . . . ?
C80A O7A C81A C82A -173.9(4) . . . . ?
C78A O2A C79A C80A -168.1(7) . . . . ?
C76A O3A C77A C78A -179.9(6) . . . . ?
C76A C75A O1A Na2 51.9(5) . . . . ?
C76A C75A O1A C86A 174.8(5) . . . . ?
O13 C85A C86A O1A 52.2(7) . . . . ?
O13 C84A C83A O14 -64.0(5) . . . 2_666 ?
C85A O13 C84A C83A -164.2(4) . . . . ?
C75A O1A C86A C85A 173.6(5) . . . . ?
C84A O13 C85A C86A -175.1(5) . . . . ?
C39A O5A C40A C41A -168.8(8) . . . . ?

loop_
_smtbx_masks_void_nr
_smtbx_masks_void_average_x
_smtbx_masks_void_average_y
_smtbx_masks_void_average_z
_smtbx_masks_void_volume
_smtbx_masks_void_count_electrons
_smtbx_masks_void_content
1 -0.853 -0.671 -0.590 1288.4 310.9 ?
2 0.000 0.000 0.500 11.2 0.0 ?
